data_4317782
loop_
_publ_author_name
'Vernon C. Cook'
'Anthony C. Willis'
'Johann Zank'
'S. Bruce Wild'

_publ_contact_author_address
;
Research School of Chemistry,
Australian National University,
Canberra, A. C. T. 0200, Australia
;
_publ_contact_author_email ' sbw@rsc.anu.edu.au '
_publ_contact_author_fax ' 61 2 6125 0750 '
_publ_contact_author_name '  S. Bruce Wild  '
_publ_contact_author_phone ' 61 2 6125 4236 '
_publ_section_title
;
 Synthesis and Resolution of
 (R*,R*)-(\+-)-1,1,4,7,10,10-Hexaphenyl-1,10-diarsa-4,7-diphosphadecane:
 New Ligand for the Stereoselective Self-Assembly of Dicopper(I),
 Disilver(I), and Digold(I) Helicates
;
_journal_name_full 'Inorganic Chemistry'
_journal_page_first 1897
_journal_page_last 1906
_journal_paper_doi 10.1021/ic010988d
_journal_volume 41
_journal_year 2002
_chemical_formula_moiety 'C84 H84 As4 Au2 P4 2+, 2(F6 P -) '
_chemical_formula_sum 'C84 H84 As4 Au2 F12 P6'
_chemical_formula_weight 2201.03
_space_group_IT_number 19
_symmetry_cell_setting orthorhombic
_symmetry_Int_Tables_number 19
_symmetry_space_group_name_Hall 'P 2ac 2ab'
_symmetry_space_group_name_H-M 'P 21 21 21'
_audit_creation_date 1997-10-02
_audit_creation_method 'by teXsan v1.8'
_audit_update_record
;
2001-08-28  amend cif to match report
2001-08-28  passes checkcif with minor warnings

;
_cell_angle_alpha 90
_cell_angle_beta 90
_cell_angle_gamma 90
_cell_formula_units_Z 4
_cell_length_a 16.199(4)
_cell_length_b 18.373(4)
_cell_length_c 29.347(2)
_cell_measurement_reflns_used 24
_cell_measurement_temperature 296.2
_cell_measurement_theta_max 54.5
_cell_measurement_theta_min 51.0
_cell_volume 8734(3)
_computing_cell_refinement 'MSC/AFC Diffractometer Control'
_computing_data_collection 'MSC/AFC Diffractometer Control'
_computing_data_reduction 'teXsan (MSC, 1992-1997)'
_computing_publication_material 'teXsan (MSC, 1992-1997)'
_computing_structure_refinement 'teXsan (MSC, 1992-1997)'
_computing_structure_solution
;
SIR92 (Altomare, et. al. 1994)
;
_diffrn_ambient_temperature 296.2
_diffrn_measurement_device_details
;
Rigaku AFC6R diffractometer with extended arm and
evacuated collimator and beam tunnel.
Data cannot be collected beyond \y 60 deg in this configuration.
;
_diffrn_measurement_device_type 'Rigaku AFC6R'
_diffrn_measurement_method \w-2\q
_diffrn_orient_matrix_UB_11 0.00047
_diffrn_orient_matrix_UB_12 0.05338
_diffrn_orient_matrix_UB_13 -0.00665
_diffrn_orient_matrix_UB_21 -0.00266
_diffrn_orient_matrix_UB_22 0.01063
_diffrn_orient_matrix_UB_23 0.03339
_diffrn_orient_matrix_UB_31 0.06167
_diffrn_orient_matrix_UB_32 0.00005
_diffrn_orient_matrix_UB_33 0.00149
_diffrn_radiation_detector 'scintillation counter'
_diffrn_radiation_monochromator graphite
_diffrn_radiation_source 'Rigaku rotating anode'
_diffrn_radiation_type 'Cu K\a'
_diffrn_radiation_wavelength 1.5418
_diffrn_reflns_av_R_equivalents 0.00000
_diffrn_reflns_av_sigmaI/netI 0.060
_diffrn_reflns_limit_h_max 18
_diffrn_reflns_limit_h_min 0
_diffrn_reflns_limit_k_max 20
_diffrn_reflns_limit_k_min 0
_diffrn_reflns_limit_l_max 32
_diffrn_reflns_limit_l_min 0
_diffrn_reflns_number 7142
_diffrn_reflns_reduction_process 'Lp corrections applied'
_diffrn_reflns_theta_max 60.07
_diffrn_reflns_theta_min 2.40
_diffrn_standards_decay_% -4.52
_diffrn_standards_interval_count 150
_diffrn_standards_number 3
_exptl_absorpt_coefficient_mu 9.643
_exptl_absorpt_correction_T_max 0.307
_exptl_absorpt_correction_T_min 0.180
_exptl_absorpt_correction_type analytical
_exptl_absorpt_process_details
;
analytical (de Meulenaer & Tompa, 1965)
;
_exptl_crystal_colour colorless
_exptl_crystal_density_diffrn 1.674
_exptl_crystal_density_meas ?
_exptl_crystal_description block
_exptl_crystal_F_000 4304.00
_exptl_crystal_size_max 0.33
_exptl_crystal_size_mid 0.19
_exptl_crystal_size_min 0.19
_refine_diff_density_max 1.11
_refine_diff_density_min -0.47
_refine_ls_abs_structure_details
;
The absolute structure has been established by refining the structure
with coordinates transformed by the operation (-x,-y,-z);
the final agreement factors for that hand were R = 0.057
and Rw = 0.069.

;
_refine_ls_extinction_method none
_refine_ls_goodness_of_fit_all 1.600
_refine_ls_goodness_of_fit_ref 1.666
_refine_ls_hydrogen_treatment noref
_refine_ls_matrix_type full
_refine_ls_number_constraints 17
_refine_ls_number_parameters 962
_refine_ls_number_reflns 6272
_refine_ls_number_restraints 6
_refine_ls_R_factor_all 0.0430
_refine_ls_R_factor_gt 0.0346
_refine_ls_shift/su_max 0.0280
_refine_ls_shift/su_mean 0.0170
_refine_ls_structure_factor_coef F
_refine_ls_weighting_details 'w = 1/[\s^2^(Fo) + 0.00010|Fo|^2^]'
_refine_ls_weighting_scheme sigma
_refine_ls_wR_factor_all 0.0426
_refine_ls_wR_factor_ref 0.0413
_reflns_number_gt 6272
_reflns_number_total 7142
_reflns_threshold_expression I>2.00\s(I)
_cod_data_source_file ic010988d_2.cif
_cod_data_source_block Vcc3
_cod_depositor_comments
;
The following automatic conversions were performed:

'_exptl_crystal_density_meas' value 'not measured' was changed to '?'
- the value is perceived as not measured.

Automatic conversion script
Id: cif_fix_values 3008 2015-01-20 13:52:24Z robertas 
;
_cod_original_sg_symbol_H-M 'P 21 21 21 '
_cod_original_formula_sum 'C84 H84 As4 Au2 F12 P6 '
_cod_database_code 4317782

loop_
_symmetry_equiv_pos_as_xyz
'   +x,   +y,   +z'
'1/2-x,   -y,1/2+z'
'1/2+x,1/2-y,   -z'
'   -x,1/2+y,1/2-z'

loop_
_atom_site_label
_atom_site_fract_x
_atom_site_fract_y
_atom_site_fract_z
_atom_site_U_iso_or_equiv
_atom_site_occupancy
_atom_site_refinement_flags
_atom_site_adp_type
_atom_site_calc_flag
_atom_site_calc_attached_atom
Au(1) 0.22321(2) 0.49716(2) 0.31988(1) 0.04298(9) 1.000 . Uani d ?
Au(2) 0.52234(2) 0.48472(2) 0.43198(1) 0.0488(1) 1.000 . Uani d ?
As(1) 0.21901(7) 0.56698(5) 0.24510(3) 0.0450(3) 1.000 . Uani d ?
As(2) 0.67639(7) 0.45663(6) 0.42123(4) 0.0550(3) 1.000 . Uani d ?
As(3) 0.07934(6) 0.44553(6) 0.34135(4) 0.0485(3) 1.000 . Uani d ?
As(4) 0.50495(8) 0.54710(6) 0.51234(4) 0.0597(3) 1.000 . Uani d ?
P(1) 0.3281(1) 0.4276(1) 0.28550(7) 0.0430(6) 1.000 . Uani d ?
P(2) 0.5300(2) 0.5416(1) 0.35945(8) 0.0467(6) 1.000 . Uani d ?
P(3) 0.2205(2) 0.5534(1) 0.39113(7) 0.0413(6) 1.000 . Uani d ?
P(4) 0.4116(1) 0.4123(1) 0.45603(7) 0.0415(6) 1.000 . Uani d ?
P(5) 0.5898(2) 0.4847(2) 0.1878(1) 0.0635(8) 1.000 . Uani d ?
P(6) 0.3425(2) 0.4956(2) 0.06151(9) 0.085(1) 1.000 . Uani d ?
F(1) 0.6686(4) 0.4964(7) 0.2177(2) 0.140(3) 1.000 . Uani d ?
F(2) 0.6380(7) 0.4239(4) 0.1650(3) 0.172(4) 1.000 . Uani d ?
F(3) 0.6249(5) 0.5409(3) 0.1527(2) 0.093(2) 1.000 . Uani d ?
F(4) 0.5126(5) 0.4735(7) 0.1606(3) 0.171(4) 1.000 . Uani d ?
F(5) 0.5470(6) 0.5466(4) 0.2163(3) 0.123(3) 1.000 . Uani d ?
F(6) 0.5552(5) 0.4285(4) 0.2239(3) 0.120(3) 1.000 . Uani d ?
F(7) 0.3642(7) 0.4421(5) 0.0993(3) 0.152(4) 1.000 . Uani d ?
F(8) 0.3862(7) 0.5546(5) 0.0889(3) 0.164(4) 1.000 . Uani d ?
F(9) 0.4181(5) 0.4753(7) 0.0355(3) 0.182(5) 1.000 . Uani d ?
F(10) 0.3118(7) 0.5502(5) 0.0236(3) 0.147(4) 1.000 . Uani d ?
F(11) 0.2945(6) 0.4351(5) 0.0336(3) 0.146(4) 1.000 . Uani d ?
F(12) 0.2604(5) 0.5189(7) 0.0868(2) 0.165(4) 1.000 . Uani d ?
C(1) 0.2634(5) 0.4915(6) 0.2049(3) 0.053(2) 1.000 . Uani d ?
C(2) 0.3430(6) 0.4590(5) 0.2267(3) 0.051(2) 1.000 . Uani d ?
C(3) 0.4294(5) 0.4420(5) 0.3119(3) 0.045(2) 1.000 . Uani d ?
C(4) 0.4483(5) 0.5218(5) 0.3184(3) 0.049(2) 1.000 . Uani d ?
C(5) 0.6222(6) 0.5069(6) 0.3330(3) 0.063(3) 1.000 . Uani d ?
C(6) 0.6961(6) 0.5086(6) 0.3635(3) 0.066(3) 1.000 . Uani d ?
C(7) 0.0501(5) 0.5185(5) 0.3874(3) 0.053(3) 1.000 . Uani d ?
C(8) 0.1224(6) 0.5321(5) 0.4201(3) 0.053(2) 1.000 . Uani d ?
C(9) 0.2991(5) 0.5236(5) 0.4319(3) 0.045(2) 1.000 . Uani d ?
C(10) 0.3127(6) 0.4413(5) 0.4323(3) 0.050(2) 1.000 . Uani d ?
C(11) 0.3979(6) 0.4212(5) 0.5187(3) 0.052(2) 1.000 . Uani d ?
C(12) 0.4055(6) 0.5017(6) 0.5335(3) 0.060(2) 1.000 . Uani d ?
C(13) 0.1198(6) 0.6004(4) 0.2152(3) 0.050(2) 1.000 . Uani d ?
C(14) 0.0635(8) 0.6385(7) 0.2419(4) 0.094(4) 1.000 . Uani d ?
C(15) -0.0087(9) 0.665(1) 0.2235(6) 0.125(6) 1.000 . Uani d ?
C(16) -0.0235(9) 0.6545(8) 0.1790(5) 0.099(4) 1.000 . Uani d ?
C(17) 0.029(1) 0.6187(8) 0.1520(4) 0.109(5) 1.000 . Uani d ?
C(18) 0.1001(7) 0.5903(7) 0.1699(3) 0.074(3) 1.000 . Uani d ?
C(19) 0.2935(6) 0.6491(5) 0.2351(3) 0.054(3) 1.000 . Uani d ?
C(20) 0.2923(9) 0.7040(6) 0.2672(4) 0.081(4) 1.000 . Uani d ?
C(21) 0.3432(9) 0.7656(6) 0.2622(5) 0.089(4) 1.000 . Uani d ?
C(22) 0.3905(8) 0.7709(7) 0.2266(5) 0.095(5) 1.000 . Uani d ?
C(23) 0.395(1) 0.7160(9) 0.1958(5) 0.138(7) 1.000 . Uani d ?
C(24) 0.3463(9) 0.6525(7) 0.2003(4) 0.101(5) 1.000 . Uani d ?
C(25) 0.3133(7) 0.3295(5) 0.2807(4) 0.060(2) 1.000 . Uani d ?
C(26) 0.2571(8) 0.3026(7) 0.2498(5) 0.099(5) 1.000 . Uani d ?
C(27) 0.242(1) 0.2286(7) 0.2494(7) 0.138(7) 1.000 . Uani d ?
C(28) 0.281(1) 0.1823(6) 0.2751(6) 0.105(5) 1.000 . Uani d ?
C(29) 0.337(1) 0.2056(7) 0.3065(5) 0.104(5) 1.000 . Uani d ?
C(30) 0.3524(9) 0.2812(6) 0.3097(4) 0.089(4) 1.000 . Uani d ?
C(31) 0.5407(6) 0.6415(5) 0.3565(3) 0.056(2) 1.000 . Uani d ?
C(32) 0.544(1) 0.6802(6) 0.3970(4) 0.101(4) 1.000 . Uani d ?
C(33) 0.549(1) 0.7559(6) 0.3962(5) 0.106(5) 1.000 . Uani d ?
C(34) 0.555(1) 0.7904(6) 0.3565(5) 0.099(5) 1.000 . Uani d ?
C(35) 0.548(1) 0.7535(6) 0.3166(5) 0.104(4) 1.000 . Uani d ?
C(36) 0.5431(9) 0.6769(6) 0.3155(4) 0.087(4) 1.000 . Uani d ?
C(37) 0.7141(6) 0.3582(5) 0.4121(3) 0.061(2) 1.000 . Uani d ?
C(38) 0.6824(7) 0.3051(6) 0.4399(4) 0.073(3) 1.000 . Uani d ?
C(39) 0.7071(8) 0.2336(6) 0.4354(4) 0.083(4) 1.000 . Uani d ?
C(40) 0.7623(9) 0.2145(8) 0.4036(5) 0.099(5) 1.000 . Uani d ?
C(41) 0.794(1) 0.2658(8) 0.3748(5) 0.114(5) 1.000 . Uani d ?
C(42) 0.7714(9) 0.3375(7) 0.3803(5) 0.096(4) 1.000 . Uani d ?
C(43) 0.7609(6) 0.4983(6) 0.4594(3) 0.064(3) 1.000 . Uani d ?
C(44) 0.7480(8) 0.5667(7) 0.4794(5) 0.095(5) 1.000 . Uani d ?
C(45) 0.801(1) 0.597(1) 0.5096(6) 0.142(7) 1.000 . Uani d ?
C(46) 0.875(1) 0.560(1) 0.5192(5) 0.124(6) 1.000 . Uani d ?
C(47) 0.8896(8) 0.4958(9) 0.4992(5) 0.108(5) 1.000 . Uani d ?
C(48) 0.8346(7) 0.4633(7) 0.4681(4) 0.083(4) 1.000 . Uani d ?
C(49) -0.0233(6) 0.4319(6) 0.3087(3) 0.056(2) 1.000 . Uani d ?
C(50) -0.0722(7) 0.4906(7) 0.2974(4) 0.077(3) 1.000 . Uani d ?
C(51) -0.1446(7) 0.4796(8) 0.2711(4) 0.085(4) 1.000 . Uani d ?
C(52) -0.1632(7) 0.4132(8) 0.2573(4) 0.089(4) 1.000 . Uani d ?
C(53) -0.1193(8) 0.3563(7) 0.2707(5) 0.092(4) 1.000 . Uani d ?
C(54) -0.0491(8) 0.3655(7) 0.2943(4) 0.084(4) 1.000 . Uani d ?
C(55) 0.0799(6) 0.3599(5) 0.3808(3) 0.057(3) 1.000 . Uani d ?
C(56) 0.1491(7) 0.3159(6) 0.3775(4) 0.071(4) 1.000 . Uani d ?
C(57) 0.1507(9) 0.2547(7) 0.4081(6) 0.106(5) 1.000 . Uani d ?
C(58) 0.090(1) 0.2390(7) 0.4372(5) 0.109(5) 1.000 . Uani d ?
C(59) 0.025(1) 0.2867(8) 0.4389(5) 0.127(6) 1.000 . Uani d ?
C(60) 0.0194(8) 0.3465(7) 0.4107(4) 0.092(4) 1.000 . Uani d ?
C(61) 0.2299(7) 0.6534(5) 0.3919(3) 0.055(2) 1.000 . Uani d ?
C(62) 0.1621(8) 0.6945(6) 0.3820(5) 0.084(4) 1.000 . Uani d ?
C(63) 0.172(1) 0.7682(7) 0.3782(6) 0.111(5) 1.000 . Uani d ?
C(64) 0.240(1) 0.8024(6) 0.3806(5) 0.093(4) 1.000 . Uani d ?
C(65) 0.310(1) 0.7622(7) 0.3912(6) 0.112(5) 1.000 . Uani d ?
C(66) 0.3025(8) 0.6875(6) 0.3950(5) 0.083(4) 1.000 . Uani d ?
C(67) 0.4115(6) 0.3140(5) 0.4471(3) 0.049(2) 1.000 . Uani d ?
C(68) 0.4732(7) 0.2818(5) 0.4232(4) 0.067(3) 1.000 . Uani d ?
C(69) 0.4747(9) 0.2055(6) 0.4169(4) 0.086(4) 1.000 . Uani d ?
C(70) 0.414(1) 0.1634(6) 0.4339(4) 0.086(4) 1.000 . Uani d ?
C(71) 0.3522(8) 0.1947(6) 0.4576(5) 0.085(4) 1.000 . Uani d ?
C(72) 0.3480(7) 0.2711(6) 0.4645(4) 0.068(3) 1.000 . Uani d ?
C(79) 0.5766(6) 0.5215(5) 0.5633(3) 0.058(3) 1.000 . Uani d ?
C(80) 0.6388(7) 0.4760(6) 0.5601(4) 0.074(3) 1.000 . Uani d ?
C(81) 0.6867(8) 0.4566(7) 0.5971(5) 0.095(4) 1.000 . Uani d ?
C(82) 0.6732(8) 0.4862(8) 0.6370(4) 0.092(4) 1.000 . Uani d ?
C(83) 0.6087(9) 0.5338(7) 0.6423(4) 0.086(4) 1.000 . Uani d ?
C(84) 0.5588(8) 0.5533(7) 0.6070(4) 0.082(4) 1.000 . Uani d ?
C(731) 0.468(2) 0.648(1) 0.5286(8) 0.060(4) 0.52(2) P Uiso d ?
C(732) 0.496(2) 0.655(2) 0.5192(9) 0.060 0.478 P Uiso d ?
C(741) 0.395(2) 0.667(1) 0.552(1) 0.100(7) 0.522 PD Uiso d ?
C(742) 0.414(2) 0.678(1) 0.525(1) 0.100 0.478 PD Uiso d ?
C(751) 0.381(2) 0.741(1) 0.564(1) 0.134(9) 0.522 PD Uiso d ?
C(752) 0.405(2) 0.754(2) 0.534(1) 0.134 0.478 PD Uiso d ?
C(761) 0.439(2) 0.792(1) 0.550(1) 0.112(8) 0.522 PD Uiso d ?
C(762) 0.476(2) 0.799(2) 0.530(1) 0.112 0.478 PD Uiso d ?
C(771) 0.512(2) 0.776(2) 0.529(1) 0.081(6) 0.522 P Uiso d ?
C(772) 0.559(2) 0.771(2) 0.520(1) 0.081 0.478 P Uiso d ?
C(781) 0.527(2) 0.699(2) 0.5212(9) 0.077(5) 0.522 P Uiso d ?
C(782) 0.567(2) 0.693(2) 0.515(1) 0.077 0.478 P Uiso d ?
H(1) 0.2235 0.4541 0.2011 0.063 1.000 . Uiso c ?
H(2) 0.2764 0.5121 0.1761 0.063 1.000 . Uiso c ?
H(3) 0.3846 0.4954 0.2266 0.061 1.000 . Uiso c ?
H(4) 0.3605 0.4189 0.2088 0.061 1.000 . Uiso c ?
H(5) 0.4301 0.4187 0.3408 0.054 1.000 . Uiso c ?
H(6) 0.4706 0.4212 0.2929 0.054 1.000 . Uiso c ?
H(7) 0.3993 0.5453 0.3285 0.058 1.000 . Uiso c ?
H(8) 0.4644 0.5413 0.2898 0.058 1.000 . Uiso c ?
H(9) 0.6125 0.4579 0.3242 0.075 1.000 . Uiso c ?
H(10) 0.6337 0.5354 0.3068 0.075 1.000 . Uiso c ?
H(11) 0.7094 0.5579 0.3701 0.079 1.000 . Uiso c ?
H(12) 0.7412 0.4864 0.3482 0.079 1.000 . Uiso c ?
H(13) 0.0362 0.5628 0.3726 0.064 1.000 . Uiso c ?
H(14) 0.0039 0.5016 0.4043 0.064 1.000 . Uiso c ?
H(15) 0.1302 0.4896 0.4380 0.064 1.000 . Uiso c ?
H(16) 0.1085 0.5718 0.4393 0.064 1.000 . Uiso c ?
H(17) 0.3499 0.5465 0.4242 0.054 1.000 . Uiso c ?
H(18) 0.2826 0.5384 0.4615 0.054 1.000 . Uiso c ?
H(19) 0.3094 0.4243 0.4018 0.060 1.000 . Uiso c ?
H(20) 0.2698 0.4198 0.4498 0.060 1.000 . Uiso c ?
H(21) 0.3449 0.4034 0.5269 0.062 1.000 . Uiso c ?
H(22) 0.4391 0.3933 0.5337 0.062 1.000 . Uiso c ?
H(23) 0.4046 0.5037 0.5659 0.072 1.000 . Uiso c ?
H(24) 0.3596 0.5278 0.5217 0.072 1.000 . Uiso c ?
H(25) 0.0750 0.6464 0.2733 0.112 1.000 . Uiso c ?
H(26) -0.0474 0.6899 0.2420 0.150 1.000 . Uiso c ?
H(27) -0.0732 0.6731 0.1663 0.119 1.000 . Uiso c ?
H(28) 0.0178 0.6132 0.1205 0.130 1.000 . Uiso c ?
H(29) 0.1362 0.5631 0.1510 0.088 1.000 . Uiso c ?
H(30) 0.2568 0.7002 0.2929 0.097 1.000 . Uiso c ?
H(31) 0.3429 0.8028 0.2846 0.107 1.000 . Uiso c ?
H(32) 0.4223 0.8137 0.2221 0.113 1.000 . Uiso c ?
H(33) 0.4314 0.7202 0.1707 0.165 1.000 . Uiso c ?
H(34) 0.3510 0.6135 0.1792 0.122 1.000 . Uiso c ?
H(35) 0.2295 0.3342 0.2293 0.118 1.000 . Uiso c ?
H(36) 0.2003 0.2106 0.2293 0.165 1.000 . Uiso c ?
H(37) 0.2701 0.1317 0.2718 0.126 1.000 . Uiso c ?
H(38) 0.3643 0.1720 0.3258 0.125 1.000 . Uiso c ?
H(39) 0.3901 0.2989 0.3320 0.107 1.000 . Uiso c ?
H(40) 0.5428 0.6552 0.4253 0.121 1.000 . Uiso c ?
H(41) 0.5488 0.7828 0.4239 0.127 1.000 . Uiso c ?
H(42) 0.5653 0.8413 0.3560 0.119 1.000 . Uiso c ?
H(43) 0.5452 0.7800 0.2889 0.124 1.000 . Uiso c ?
H(44) 0.5418 0.6510 0.2874 0.104 1.000 . Uiso c ?
H(45) 0.6430 0.3176 0.4626 0.088 1.000 . Uiso c ?
H(46) 0.6847 0.1975 0.4550 0.099 1.000 . Uiso c ?
H(47) 0.7794 0.1653 0.4011 0.119 1.000 . Uiso c ?
H(48) 0.8316 0.2522 0.3514 0.136 1.000 . Uiso c ?
H(49) 0.7960 0.3736 0.3615 0.116 1.000 . Uiso c ?
H(50) 0.6995 0.5929 0.4713 0.115 1.000 . Uiso c ?
H(51) 0.7885 0.6426 0.5239 0.171 1.000 . Uiso c ?
H(52) 0.9141 0.5804 0.5396 0.148 1.000 . Uiso c ?
H(53) 0.9394 0.4710 0.5063 0.130 1.000 . Uiso c ?
H(54) 0.8479 0.4186 0.4536 0.099 1.000 . Uiso c ?
H(55) -0.0575 0.5382 0.3072 0.092 1.000 . Uiso c ?
H(56) -0.1793 0.5195 0.2635 0.102 1.000 . Uiso c ?
H(57) -0.2087 0.4062 0.2374 0.106 1.000 . Uiso c ?
H(58) -0.1378 0.3085 0.2635 0.110 1.000 . Uiso c ?
H(59) -0.0163 0.3240 0.3011 0.101 1.000 . Uiso c ?
H(60) 0.1925 0.3255 0.3566 0.086 1.000 . Uiso c ?
H(61) 0.1977 0.2237 0.4075 0.128 1.000 . Uiso c ?
H(62) 0.0911 0.1967 0.4558 0.131 1.000 . Uiso c ?
H(63) -0.0173 0.2784 0.4604 0.152 1.000 . Uiso c ?
H(64) -0.0271 0.3778 0.4125 0.110 1.000 . Uiso c ?
H(65) 0.1096 0.6725 0.3778 0.100 1.000 . Uiso c ?
H(66) 0.1232 0.7963 0.3734 0.133 1.000 . Uiso c ?
H(67) 0.2429 0.8533 0.3753 0.111 1.000 . Uiso c ?
H(68) 0.3623 0.7854 0.3958 0.134 1.000 . Uiso c ?
H(69) 0.3507 0.6592 0.3999 0.100 1.000 . Uiso c ?
H(70) 0.5159 0.3109 0.4106 0.080 1.000 . Uiso c ?
H(71) 0.5190 0.1837 0.4006 0.104 1.000 . Uiso c ?
H(72) 0.4141 0.1123 0.4291 0.103 1.000 . Uiso c ?
H(73) 0.3102 0.1647 0.4702 0.102 1.000 . Uiso c ?
H(74) 0.3031 0.2924 0.4806 0.082 1.000 . Uiso c ?
H(75) 0.6514 0.4556 0.5312 0.089 1.000 . Uiso c ?
H(76) 0.7296 0.4217 0.5936 0.114 1.000 . Uiso c ?
H(77) 0.7078 0.4747 0.6621 0.110 1.000 . Uiso c ?
H(78) 0.5985 0.5539 0.6716 0.104 1.000 . Uiso c ?
H(79) 0.5143 0.5863 0.6111 0.098 1.000 . Uiso c ?

loop_
_atom_site_aniso_label
_atom_site_aniso_U_11
_atom_site_aniso_U_22
_atom_site_aniso_U_33
_atom_site_aniso_U_12
_atom_site_aniso_U_13
_atom_site_aniso_U_23
Au(1) 0.0455(2) 0.0476(2) 0.0359(2) 0.0056(2) 0.0021(2) -0.0009(2)
Au(2) 0.0481(2) 0.0519(2) 0.0463(2) -0.0039(2) 0.0022(2) 0.0091(2)
As(1) 0.0491(6) 0.0494(5) 0.0366(5) 0.0025(5) -0.0033(5) 0.0046(4)
As(2) 0.0422(6) 0.0677(7) 0.0550(6) -0.0015(5) -0.0017(5) 0.0123(5)
As(3) 0.0402(6) 0.0530(6) 0.0525(6) 0.0008(5) -0.0001(5) 0.0032(5)
As(4) 0.0776(8) 0.0546(6) 0.0471(6) -0.0055(6) -0.0169(6) 0.0022(5)
P(1) 0.043(1) 0.043(1) 0.042(1) 0.002(1) 0.004(1) -0.003(1)
P(2) 0.042(1) 0.052(1) 0.046(1) -0.004(1) -0.002(1) 0.008(1)
P(3) 0.043(1) 0.043(1) 0.038(1) 0.008(1) 0.001(1) -0.0024(9)
P(4) 0.043(1) 0.044(1) 0.038(1) 0.002(1) -0.001(1) 0.004(1)
P(5) 0.056(1) 0.064(2) 0.071(2) -0.003(1) 0.006(1) 0.005(1)
P(6) 0.085(2) 0.118(3) 0.053(1) 0.025(2) -0.009(1) -0.007(2)
F(1) 0.073(4) 0.24(1) 0.104(5) -0.021(7) -0.025(4) 0.013(8)
F(2) 0.26(1) 0.066(5) 0.186(9) 0.046(6) 0.135(9) -0.028(5)
F(3) 0.117(6) 0.075(4) 0.087(4) -0.002(4) 0.027(4) 0.027(3)
F(4) 0.099(6) 0.29(1) 0.124(6) -0.079(8) -0.059(5) -0.003(8)
F(5) 0.143(8) 0.081(5) 0.146(7) 0.016(5) 0.060(6) -0.034(4)
F(6) 0.153(8) 0.084(5) 0.122(6) 0.003(5) 0.062(6) 0.053(4)
F(7) 0.21(1) 0.134(7) 0.112(6) 0.014(8) -0.046(7) 0.056(5)
F(8) 0.21(1) 0.118(6) 0.166(9) -0.013(7) -0.112(8) -0.039(6)
F(9) 0.082(5) 0.31(2) 0.152(8) 0.065(8) 0.041(5) -0.03(1)
F(10) 0.21(1) 0.159(8) 0.075(5) 0.022(8) -0.040(6) 0.044(5)
F(11) 0.146(8) 0.124(7) 0.168(9) 0.001(6) -0.075(7) -0.051(6)
F(12) 0.105(5) 0.31(1) 0.083(5) 0.082(8) 0.012(4) -0.050(7)
C(1) 0.051(5) 0.070(6) 0.037(4) 0.013(4) -0.002(4) -0.008(4)
C(2) 0.049(5) 0.063(6) 0.039(3) 0.011(5) 0.007(4) -0.002(4)
C(3) 0.044(4) 0.043(4) 0.048(5) 0.009(4) 0.001(4) 0.004(4)
C(4) 0.045(5) 0.048(4) 0.053(5) -0.004(4) -0.003(3) -0.007(4)
C(5) 0.048(4) 0.086(7) 0.055(5) 0.004(5) 0.004(3) 0.001(6)
C(6) 0.052(5) 0.084(7) 0.062(5) -0.004(6) -0.005(4) 0.031(5)
C(7) 0.044(5) 0.055(5) 0.061(5) 0.012(4) 0.004(4) 0.001(3)
C(8) 0.045(4) 0.062(6) 0.052(5) 0.002(4) 0.009(3) -0.011(5)
C(9) 0.052(5) 0.056(4) 0.027(4) 0.001(4) -0.002(3) -0.002(4)
C(10) 0.047(4) 0.055(4) 0.049(5) 0.010(4) -0.006(4) 0.008(5)
C(11) 0.047(5) 0.072(5) 0.037(2) -0.002(5) -0.015(4) 0.003(4)
C(12) 0.064(5) 0.076(5) 0.039(4) 0.012(4) -0.007(4) -0.010(5)
C(13) 0.055(4) 0.037(4) 0.059(4) -0.011(4) -0.023(4) 0.020(4)
C(14) 0.093(9) 0.12(1) 0.067(7) 0.052(8) -0.016(6) -0.030(7)
C(15) 0.077(9) 0.18(2) 0.120(9) 0.05(1) -0.007(8) 0.03(1)
C(16) 0.074(8) 0.10(1) 0.125(9) 0.014(7) -0.025(8) 0.038(9)
C(17) 0.12(1) 0.13(1) 0.081(8) 0.046(9) -0.054(8) 0.002(8)
C(18) 0.076(7) 0.091(8) 0.054(5) -0.007(6) 0.000(5) 0.004(6)
C(19) 0.049(6) 0.056(5) 0.057(5) -0.004(3) -0.019(4) 0.008(4)
C(20) 0.10(1) 0.054(6) 0.087(8) -0.023(6) 0.032(8) -0.016(5)
C(21) 0.10(1) 0.059(7) 0.11(1) -0.028(6) 0.001(7) -0.010(7)
C(22) 0.082(9) 0.083(8) 0.12(1) -0.048(8) -0.008(7) 0.020(6)
C(23) 0.17(2) 0.15(1) 0.10(1) -0.12(1) 0.06(1) -0.031(9)
C(24) 0.13(1) 0.108(9) 0.062(7) -0.035(8) 0.051(7) 0.001(7)
C(25) 0.055(6) 0.047(2) 0.078(6) -0.002(4) 0.024(4) -0.002(4)
C(26) 0.09(1) 0.070(6) 0.13(1) -0.028(7) -0.050(8) -0.012(8)
C(27) 0.15(2) 0.066(6) 0.20(2) -0.022(9) -0.08(1) -0.014(9)
C(28) 0.12(1) 0.054(7) 0.14(1) -0.035(8) 0.004(8) -0.019(7)
C(29) 0.14(1) 0.056(5) 0.12(1) 0.010(8) -0.027(9) 0.007(7)
C(30) 0.15(1) 0.056(5) 0.064(7) 0.007(7) -0.023(8) -0.001(5)
C(31) 0.055(6) 0.053(3) 0.060(4) -0.011(5) -0.004(5) 0.011(3)
C(32) 0.18(2) 0.061(5) 0.058(6) -0.012(9) -0.018(9) 0.008(5)
C(33) 0.16(2) 0.061(5) 0.094(8) -0.015(9) -0.01(1) -0.013(6)
C(34) 0.13(1) 0.048(6) 0.116(8) -0.032(8) -0.02(1) 0.021(5)
C(35) 0.13(1) 0.067(5) 0.115(9) -0.025(8) -0.04(1) 0.023(6)
C(36) 0.14(1) 0.067(5) 0.055(5) -0.033(8) -0.002(8) 0.010(5)
C(37) 0.051(6) 0.064(3) 0.068(6) -0.005(4) -0.019(4) 0.006(4)
C(38) 0.072(8) 0.076(5) 0.072(7) 0.009(6) -0.003(6) 0.025(5)
C(39) 0.086(9) 0.070(5) 0.091(9) -0.007(6) -0.023(6) 0.014(7)
C(40) 0.10(1) 0.094(9) 0.11(1) 0.025(8) -0.009(7) 0.006(7)
C(41) 0.14(1) 0.089(7) 0.11(1) 0.04(1) 0.05(1) -0.001(7)
C(42) 0.11(1) 0.078(6) 0.10(1) -0.002(8) 0.062(8) 0.003(7)
C(43) 0.053(5) 0.080(6) 0.060(5) -0.025(4) -0.013(4) 0.028(5)
C(44) 0.079(9) 0.087(7) 0.12(1) -0.014(7) 0.001(7) -0.006(7)
C(45) 0.11(1) 0.17(2) 0.14(1) -0.07(1) 0.00(1) -0.08(1)
C(46) 0.13(1) 0.17(1) 0.078(9) -0.09(1) -0.03(1) 0.00(1)
C(47) 0.072(8) 0.14(1) 0.11(1) -0.049(9) -0.059(7) 0.052(9)
C(48) 0.060(6) 0.098(9) 0.090(8) -0.012(5) -0.024(6) 0.032(7)
C(49) 0.044(4) 0.084(5) 0.041(5) -0.008(4) -0.003(3) 0.012(4)
C(50) 0.060(6) 0.093(8) 0.076(7) 0.021(6) -0.001(5) 0.001(7)
C(51) 0.068(7) 0.113(8) 0.073(7) 0.030(7) -0.018(5) 0.026(7)
C(52) 0.050(7) 0.132(9) 0.084(9) -0.015(7) -0.014(7) 0.000(8)
C(53) 0.085(9) 0.100(9) 0.090(9) -0.031(7) -0.021(7) -0.010(8)
C(54) 0.088(8) 0.089(7) 0.076(8) -0.021(7) -0.019(6) -0.008(7)
C(55) 0.059(5) 0.049(5) 0.063(6) -0.008(4) -0.016(4) 0.002(3)
C(56) 0.054(6) 0.068(7) 0.092(9) -0.002(5) -0.016(7) -0.001(5)
C(57) 0.09(1) 0.071(8) 0.16(1) 0.012(8) -0.037(8) 0.049(8)
C(58) 0.15(1) 0.077(8) 0.10(1) -0.044(7) -0.036(9) 0.047(9)
C(59) 0.20(2) 0.10(1) 0.079(9) 0.03(1) 0.03(1) 0.028(7)
C(60) 0.09(1) 0.088(8) 0.094(9) 0.000(8) 0.044(7) 0.023(6)
C(61) 0.073(5) 0.043(2) 0.049(5) 0.000(4) 0.006(5) -0.005(4)
C(62) 0.077(8) 0.052(5) 0.12(1) 0.011(5) -0.001(8) 0.008(7)
C(63) 0.12(1) 0.053(5) 0.16(1) 0.003(7) 0.04(1) 0.010(9)
C(64) 0.13(1) 0.039(6) 0.11(1) -0.004(5) 0.038(9) 0.009(6)
C(65) 0.12(1) 0.055(5) 0.16(1) -0.026(7) -0.02(1) -0.007(9)
C(66) 0.068(7) 0.054(5) 0.13(1) 0.006(5) -0.018(8) 0.002(7)
C(67) 0.053(5) 0.043(2) 0.050(5) 0.002(3) -0.013(4) 0.004(4)
C(68) 0.062(6) 0.056(4) 0.083(7) 0.015(5) 0.016(6) 0.008(5)
C(69) 0.098(9) 0.057(4) 0.10(1) 0.018(6) 0.013(8) -0.003(6)
C(70) 0.13(1) 0.056(6) 0.072(8) 0.000(6) 0.002(7) 0.026(6)
C(71) 0.091(9) 0.057(5) 0.11(1) -0.020(6) -0.011(7) 0.021(6)
C(72) 0.063(7) 0.059(5) 0.084(8) -0.014(5) 0.012(6) 0.011(6)
C(79) 0.054(5) 0.064(6) 0.055(4) -0.020(4) -0.014(3) 0.014(4)
C(80) 0.073(7) 0.076(7) 0.074(7) 0.007(5) 0.003(5) 0.016(6)
C(81) 0.09(1) 0.10(1) 0.100(7) 0.021(8) -0.031(7) 0.035(7)
C(82) 0.079(8) 0.11(1) 0.089(7) -0.025(6) -0.047(7) 0.037(7)
C(83) 0.12(1) 0.082(9) 0.055(6) -0.007(7) -0.038(6) -0.015(6)
C(84) 0.10(1) 0.085(8) 0.062(5) 0.003(7) -0.022(6) -0.007(6)

loop_
_atom_type_symbol
_atom_type_oxidation_number
_atom_type_number_in_cell
_atom_type_scat_dispersion_real
_atom_type_scat_dispersion_imag
_atom_type_scat_source
C 0 336 0.017 0.009
;International Tables for Crystallography
(1992, Vol. C, Tables 4.2.6.8 and 6.1.1.1)
;
H 0 336 0.000 0.000
;International Tables for Crystallography
(1992, Vol. C, Table 6.1.1.2)
;
As 0 16 -1.011 1.006
;International Tables for Crystallography
(1992, Vol. C, Tables 4.2.6.8 and 6.1.1.1)
;
Au 0 8 -5.096 7.297
;International Tables for Crystallography
(1992, Vol. C, Tables 4.2.6.8 and 6.1.1.1)
;
F 0 48 0.069 0.053
;International Tables for Crystallography
(1992, Vol. C, Tables 4.2.6.8 and 6.1.1.1)
;
P 0 24 0.283 0.434
;International Tables for Crystallography
(1992, Vol. C, Tables 4.2.6.8 and 6.1.1.1)
;

loop_
_geom_angle_atom_site_label_1
_geom_angle_atom_site_label_2
_geom_angle_atom_site_label_3
_geom_angle
_geom_angle_site_symmetry_1
_geom_angle_site_symmetry_2
_geom_angle_site_symmetry_3
_geom_angle_publ_flag
As(1) Au(1) As(3) 111.72(5) . . . yes
As(1) Au(1) P(1) 85.59(8) . . . yes
As(1) Au(1) P(3) 123.33(7) . . . yes
As(3) Au(1) P(1) 123.66(8) . . . yes
As(3) Au(1) P(3) 85.82(9) . . . yes
P(1) Au(1) P(3) 129.7(1) . . . yes
As(2) Au(2) As(4) 107.53(5) . . . yes
As(2) Au(2) P(2) 85.84(9) . . . yes
As(2) Au(2) P(4) 131.85(8) . . . yes
As(4) Au(2) P(2) 128.03(8) . . . yes
As(4) Au(2) P(4) 84.01(8) . . . yes
P(2) Au(2) P(4) 124.1(1) . . . yes
Au(1) As(1) C(1) 98.8(4) . . . yes
Au(1) As(1) C(13) 125.1(4) . . . yes
Au(1) As(1) C(19) 120.1(3) . . . yes
C(1) As(1) C(13) 104.9(5) . . . yes
C(1) As(1) C(19) 103.3(6) . . . yes
C(13) As(1) C(19) 101.5(5) . . . yes
Au(2) As(2) C(6) 99.6(4) . . . yes
Au(2) As(2) C(37) 120.9(4) . . . yes
Au(2) As(2) C(43) 122.6(5) . . . yes
C(6) As(2) C(37) 106.5(6) . . . yes
C(6) As(2) C(43) 101.1(5) . . . yes
C(37) As(2) C(43) 103.2(6) . . . yes
Au(1) As(3) C(7) 97.7(3) . . . yes
Au(1) As(3) C(49) 134.4(3) . . . yes
Au(1) As(3) C(55) 115.7(4) . . . yes
C(7) As(3) C(49) 102.8(5) . . . yes
C(7) As(3) C(55) 98.3(5) . . . yes
C(49) As(3) C(55) 101.1(5) . . . yes
Au(2) As(4) C(12) 101.0(3) . . . yes
Au(2) As(4) C(79) 121.1(4) . . . yes
Au(2) As(4) C(731) 130.3(9) . . . yes
Au(2) As(4) C(732) 122(1) . . . yes
C(12) As(4) C(79) 98.5(5) . . . yes
C(12) As(4) C(731) 94(1) . . . yes
C(12) As(4) C(732) 110(1) . . . yes
C(79) As(4) C(731) 103(1) . . . yes
C(79) As(4) C(732) 102(1) . . . yes
C(731) As(4) C(732) 16(1) . . . yes
Au(1) P(1) C(2) 109.1(4) . . . yes
Au(1) P(1) C(3) 112.7(4) . . . yes
Au(1) P(1) C(25) 118.4(4) . . . yes
C(2) P(1) C(3) 103.5(5) . . . yes
C(2) P(1) C(25) 104.8(6) . . . yes
C(3) P(1) C(25) 107.0(6) . . . yes
Au(2) P(2) C(4) 117.8(4) . . . yes
Au(2) P(2) C(5) 105.9(4) . . . yes
Au(2) P(2) C(31) 119.0(4) . . . yes
C(4) P(2) C(5) 104.3(5) . . . yes
C(4) P(2) C(31) 103.6(6) . . . yes
C(5) P(2) C(31) 104.7(7) . . . yes
Au(1) P(3) C(8) 109.6(4) . . . yes
Au(1) P(3) C(9) 116.1(4) . . . yes
Au(1) P(3) C(61) 116.8(4) . . . yes
C(8) P(3) C(9) 103.6(5) . . . yes
C(8) P(3) C(61) 106.1(6) . . . yes
C(9) P(3) C(61) 103.4(6) . . . yes
Au(2) P(4) C(10) 113.0(4) . . . yes
Au(2) P(4) C(11) 109.8(4) . . . yes
Au(2) P(4) C(67) 121.3(4) . . . yes
C(10) P(4) C(11) 104.3(6) . . . yes
C(10) P(4) C(67) 103.5(6) . . . yes
C(11) P(4) C(67) 103.2(6) . . . yes
F(1) P(5) F(2) 85.9(8) . . . yes
F(1) P(5) F(3) 89.0(6) . . . yes
F(1) P(5) F(4) 178.0(6) . . . yes
F(1) P(5) F(5) 87.7(7) . . . yes
F(1) P(5) F(6) 90.1(7) . . . yes
F(2) P(5) F(3) 90.6(5) . . . yes
F(2) P(5) F(4) 95.5(8) . . . yes
F(2) P(5) F(5) 173.1(8) . . . yes
F(2) P(5) F(6) 89.8(6) . . . yes
F(3) P(5) F(4) 92.5(7) . . . yes
F(3) P(5) F(5) 91.9(5) . . . yes
F(3) P(5) F(6) 179.0(6) . . . yes
F(4) P(5) F(5) 90.8(7) . . . yes
F(4) P(5) F(6) 88.4(7) . . . yes
F(5) P(5) F(6) 87.6(5) . . . yes
F(7) P(6) F(8) 88.2(6) . . . yes
F(7) P(6) F(9) 91.4(8) . . . yes
F(7) P(6) F(10) 174.9(9) . . . yes
F(7) P(6) F(11) 92.1(7) . . . yes
F(7) P(6) F(12) 91.5(8) . . . yes
F(8) P(6) F(9) 93.8(8) . . . yes
F(8) P(6) F(10) 93.7(7) . . . yes
F(8) P(6) F(11) 178.2(8) . . . yes
F(8) P(6) F(12) 87.1(8) . . . yes
F(9) P(6) F(10) 93.2(8) . . . yes
F(9) P(6) F(11) 88.0(8) . . . yes
F(9) P(6) F(12) 177.0(7) . . . yes
F(10) P(6) F(11) 85.8(6) . . . yes
F(10) P(6) F(12) 83.9(7) . . . yes
F(11) P(6) F(12) 91.1(8) . . . yes
As(1) C(1) C(2) 109.2(7) . . . yes
As(1) C(1) H(1) 109.6 . . . no
As(1) C(1) H(2) 109.6 . . . no
C(2) C(1) H(1) 109.5 . . . no
C(2) C(1) H(2) 109.5 . . . no
H(1) C(1) H(2) 109.5 . . . no
P(1) C(2) C(1) 113.4(8) . . . yes
P(1) C(2) H(3) 108.5 . . . no
P(1) C(2) H(4) 108.5 . . . no
C(1) C(2) H(3) 108.5 . . . no
C(1) C(2) H(4) 108.5 . . . no
H(3) C(2) H(4) 109.5 . . . no
P(1) C(3) C(4) 112.1(8) . . . yes
P(1) C(3) H(5) 108.8 . . . no
P(1) C(3) H(6) 108.8 . . . no
C(4) C(3) H(5) 108.8 . . . no
C(4) C(3) H(6) 108.8 . . . no
H(5) C(3) H(6) 109.5 . . . no
P(2) C(4) C(3) 115.1(8) . . . yes
P(2) C(4) H(7) 108.1 . . . no
P(2) C(4) H(8) 108.1 . . . no
C(3) C(4) H(7) 108.1 . . . no
C(3) C(4) H(8) 108.1 . . . no
H(7) C(4) H(8) 109.5 . . . no
P(2) C(5) C(6) 113.5(9) . . . yes
P(2) C(5) H(9) 108.4 . . . no
P(2) C(5) H(10) 108.4 . . . no
C(6) C(5) H(9) 108.5 . . . no
C(6) C(5) H(10) 108.4 . . . no
H(9) C(5) H(10) 109.5 . . . no
As(2) C(6) C(5) 112.0(9) . . . yes
As(2) C(6) H(11) 108.8 . . . no
As(2) C(6) H(12) 108.8 . . . no
C(5) C(6) H(11) 108.8 . . . no
C(5) C(6) H(12) 108.8 . . . no
H(11) C(6) H(12) 109.5 . . . no
As(3) C(7) C(8) 110.9(7) . . . yes
As(3) C(7) H(13) 109.1 . . . no
As(3) C(7) H(14) 109.1 . . . no
C(8) C(7) H(13) 109.1 . . . no
C(8) C(7) H(14) 109.1 . . . no
H(13) C(7) H(14) 109.5 . . . no
P(3) C(8) C(7) 113.9(8) . . . yes
P(3) C(8) H(15) 108.4 . . . no
P(3) C(8) H(16) 108.4 . . . no
C(7) C(8) H(15) 108.4 . . . no
C(7) C(8) H(16) 108.4 . . . no
H(15) C(8) H(16) 109.5 . . . no
P(3) C(9) C(10) 113.6(8) . . . yes
P(3) C(9) H(17) 108.4 . . . no
P(3) C(9) H(18) 108.4 . . . no
C(10) C(9) H(17) 108.4 . . . no
C(10) C(9) H(18) 108.4 . . . no
H(17) C(9) H(18) 109.5 . . . no
P(4) C(10) C(9) 114.7(9) . . . yes
P(4) C(10) H(19) 108.2 . . . no
P(4) C(10) H(20) 108.2 . . . no
C(9) C(10) H(19) 108.1 . . . no
C(9) C(10) H(20) 108.1 . . . no
H(19) C(10) H(20) 109.5 . . . no
P(4) C(11) C(12) 110.7(8) . . . yes
P(4) C(11) H(21) 109.2 . . . no
P(4) C(11) H(22) 109.2 . . . no
C(12) C(11) H(21) 109.2 . . . no
C(12) C(11) H(22) 109.2 . . . no
H(21) C(11) H(22) 109.5 . . . no
As(4) C(12) C(11) 113.1(8) . . . yes
As(4) C(12) H(23) 108.6 . . . no
As(4) C(12) H(24) 108.6 . . . no
C(11) C(12) H(23) 108.6 . . . no
C(11) C(12) H(24) 108.6 . . . no
H(23) C(12) H(24) 109.5 . . . no
As(1) C(13) C(14) 116.7(9) . . . yes
As(1) C(13) C(18) 126(1) . . . yes
C(14) C(13) C(18) 117(1) . . . yes
C(13) C(14) C(15) 121(2) . . . yes
C(13) C(14) H(25) 119.6 . . . no
C(15) C(14) H(25) 119.6 . . . no
C(14) C(15) C(16) 119(2) . . . yes
C(14) C(15) H(26) 120.5 . . . no
C(16) C(15) H(26) 120.4 . . . no
C(15) C(16) C(17) 122(2) . . . yes
C(15) C(16) H(27) 119.0 . . . no
C(17) C(16) H(27) 119.0 . . . no
C(16) C(17) C(18) 120(2) . . . yes
C(16) C(17) H(28) 120.1 . . . no
C(18) C(17) H(28) 120.1 . . . no
C(13) C(18) C(17) 121(2) . . . yes
C(13) C(18) H(29) 119.5 . . . no
C(17) C(18) H(29) 119.5 . . . no
As(1) C(19) C(20) 117(1) . . . yes
As(1) C(19) C(24) 123(1) . . . yes
C(20) C(19) C(24) 120(1) . . . yes
C(19) C(20) C(21) 120(2) . . . yes
C(19) C(20) H(30) 119.8 . . . no
C(21) C(20) H(30) 119.7 . . . no
C(20) C(21) C(22) 119(2) . . . yes
C(20) C(21) H(31) 120.3 . . . no
C(22) C(21) H(31) 120.3 . . . no
C(21) C(22) C(23) 121(2) . . . yes
C(21) C(22) H(32) 119.7 . . . no
C(23) C(22) H(32) 119.7 . . . no
C(22) C(23) C(24) 122(2) . . . yes
C(22) C(23) H(33) 119.2 . . . no
C(24) C(23) H(33) 119.2 . . . no
C(19) C(24) C(23) 118(2) . . . yes
C(19) C(24) H(34) 121.1 . . . no
C(23) C(24) H(34) 121.1 . . . no
P(1) C(25) C(26) 119(1) . . . yes
P(1) C(25) C(30) 122(1) . . . yes
C(26) C(25) C(30) 119(1) . . . yes
C(25) C(26) C(27) 119(2) . . . yes
C(25) C(26) H(35) 120.7 . . . no
C(27) C(26) H(35) 120.7 . . . no
C(26) C(27) C(28) 123(2) . . . yes
C(26) C(27) H(36) 118.3 . . . no
C(28) C(27) H(36) 118.3 . . . no
C(27) C(28) C(29) 121(2) . . . yes
C(27) C(28) H(37) 119.6 . . . no
C(29) C(28) H(37) 119.7 . . . no
C(28) C(29) C(30) 118(2) . . . yes
C(28) C(29) H(38) 120.8 . . . no
C(30) C(29) H(38) 120.8 . . . no
C(25) C(30) C(29) 120(2) . . . yes
C(25) C(30) H(39) 119.9 . . . no
C(29) C(30) H(39) 119.9 . . . no
P(2) C(31) C(32) 118(1) . . . yes
P(2) C(31) C(36) 121(1) . . . yes
C(32) C(31) C(36) 121(1) . . . yes
C(31) C(32) C(33) 120(1) . . . yes
C(31) C(32) H(40) 120.0 . . . no
C(33) C(32) H(40) 120.0 . . . no
C(32) C(33) C(34) 120(2) . . . yes
C(32) C(33) H(41) 120.2 . . . no
C(34) C(33) H(41) 120.2 . . . no
C(33) C(34) C(35) 121(1) . . . yes
C(33) C(34) H(42) 119.6 . . . no
C(35) C(34) H(42) 119.6 . . . no
C(34) C(35) C(36) 122(2) . . . yes
C(34) C(35) H(43) 119.2 . . . no
C(36) C(35) H(43) 119.2 . . . no
C(31) C(36) C(35) 117(1) . . . yes
C(31) C(36) H(44) 121.5 . . . no
C(35) C(36) H(44) 121.5 . . . no
As(2) C(37) C(38) 118(1) . . . yes
As(2) C(37) C(42) 125(1) . . . yes
C(38) C(37) C(42) 117(1) . . . yes
C(37) C(38) C(39) 121(2) . . . yes
C(37) C(38) H(45) 119.6 . . . no
C(39) C(38) H(45) 119.6 . . . no
C(38) C(39) C(40) 121(2) . . . yes
C(38) C(39) H(46) 119.7 . . . no
C(40) C(39) H(46) 119.6 . . . no
C(39) C(40) C(41) 120(2) . . . yes
C(39) C(40) H(47) 119.9 . . . no
C(41) C(40) H(47) 119.9 . . . no
C(40) C(41) C(42) 119(2) . . . yes
C(40) C(41) H(48) 120.5 . . . no
C(42) C(41) H(48) 120.5 . . . no
C(37) C(42) C(41) 122(2) . . . yes
C(37) C(42) H(49) 119.1 . . . no
C(41) C(42) H(49) 119.1 . . . no
As(2) C(43) C(44) 120(1) . . . yes
As(2) C(43) C(48) 122(1) . . . yes
C(44) C(43) C(48) 118(1) . . . yes
C(43) C(44) C(45) 123(2) . . . yes
C(43) C(44) H(50) 118.3 . . . no
C(45) C(44) H(50) 118.3 . . . no
C(44) C(45) C(46) 118(2) . . . yes
C(44) C(45) H(51) 121.2 . . . no
C(46) C(45) H(51) 121.1 . . . no
C(45) C(46) C(47) 120(2) . . . yes
C(45) C(46) H(52) 120.2 . . . no
C(47) C(46) H(52) 120.2 . . . no
C(46) C(47) C(48) 123(2) . . . yes
C(46) C(47) H(53) 118.5 . . . no
C(48) C(47) H(53) 118.5 . . . no
C(43) C(48) C(47) 118(2) . . . yes
C(43) C(48) H(54) 121.0 . . . no
C(47) C(48) H(54) 121.0 . . . no
As(3) C(49) C(50) 121(1) . . . yes
As(3) C(49) C(54) 122(1) . . . yes
C(50) C(49) C(54) 117(1) . . . yes
C(49) C(50) C(51) 120(2) . . . yes
C(49) C(50) H(55) 120.2 . . . no
C(51) C(50) H(55) 120.2 . . . no
C(50) C(51) C(52) 119(2) . . . yes
C(50) C(51) H(56) 120.4 . . . no
C(52) C(51) H(56) 120.4 . . . no
C(51) C(52) C(53) 121(2) . . . yes
C(51) C(52) H(57) 119.4 . . . no
C(53) C(52) H(57) 119.4 . . . no
C(52) C(53) C(54) 121(2) . . . yes
C(52) C(53) H(58) 119.7 . . . no
C(54) C(53) H(58) 119.7 . . . no
C(49) C(54) C(53) 122(2) . . . yes
C(49) C(54) H(59) 118.8 . . . no
C(53) C(54) H(59) 118.8 . . . no
As(3) C(55) C(56) 116(1) . . . yes
As(3) C(55) C(60) 122(1) . . . yes
C(56) C(55) C(60) 122(1) . . . yes
C(55) C(56) C(57) 115(2) . . . yes
C(55) C(56) H(60) 122.3 . . . no
C(57) C(56) H(60) 122.3 . . . no
C(56) C(57) C(58) 124(2) . . . yes
C(56) C(57) H(61) 118.2 . . . no
C(58) C(57) H(61) 118.2 . . . no
C(57) C(58) C(59) 117(2) . . . yes
C(57) C(58) H(62) 121.6 . . . no
C(59) C(58) H(62) 121.6 . . . no
C(58) C(59) C(60) 123(2) . . . yes
C(58) C(59) H(63) 118.5 . . . no
C(60) C(59) H(63) 118.5 . . . no
C(55) C(60) C(59) 119(2) . . . yes
C(55) C(60) H(64) 120.4 . . . no
C(59) C(60) H(64) 120.4 . . . no
P(3) C(61) C(62) 119(1) . . . yes
P(3) C(61) C(66) 123(1) . . . yes
C(62) C(61) C(66) 118(1) . . . yes
C(61) C(62) C(63) 118(2) . . . yes
C(61) C(62) H(65) 120.8 . . . no
C(63) C(62) H(65) 120.8 . . . no
C(62) C(63) C(64) 126(2) . . . yes
C(62) C(63) H(66) 117.2 . . . no
C(64) C(63) H(66) 117.2 . . . no
C(63) C(64) C(65) 118(1) . . . yes
C(63) C(64) H(67) 121.2 . . . no
C(65) C(64) H(67) 121.2 . . . no
C(64) C(65) C(66) 118(2) . . . yes
C(64) C(65) H(68) 121.1 . . . no
C(66) C(65) H(68) 121.1 . . . no
C(61) C(66) C(65) 123(2) . . . yes
C(61) C(66) H(69) 118.6 . . . no
C(65) C(66) H(69) 118.6 . . . no
P(4) C(67) C(68) 120(1) . . . yes
P(4) C(67) C(72) 120(1) . . . yes
C(68) C(67) C(72) 119(1) . . . yes
C(67) C(68) C(69) 121(1) . . . yes
C(67) C(68) H(70) 119.6 . . . no
C(69) C(68) H(70) 119.6 . . . no
C(68) C(69) C(70) 120(2) . . . yes
C(68) C(69) H(71) 119.8 . . . no
C(70) C(69) H(71) 119.8 . . . no
C(69) C(70) C(71) 119(1) . . . yes
C(69) C(70) H(72) 120.4 . . . no
C(71) C(70) H(72) 120.4 . . . no
C(70) C(71) C(72) 122(2) . . . yes
C(70) C(71) H(73) 118.9 . . . no
C(72) C(71) H(73) 118.9 . . . no
C(67) C(72) C(71) 118(1) . . . yes
C(67) C(72) H(74) 120.9 . . . no
C(71) C(72) H(74) 120.9 . . . no
As(4) C(79) C(80) 124(1) . . . yes
As(4) C(79) C(84) 118(1) . . . yes
C(80) C(79) C(84) 118(1) . . . yes
C(79) C(80) C(81) 123(2) . . . yes
C(79) C(80) H(75) 118.6 . . . no
C(81) C(80) H(75) 118.6 . . . no
C(80) C(81) C(82) 120(2) . . . yes
C(80) C(81) H(76) 120.0 . . . no
C(82) C(81) H(76) 120.0 . . . no
C(81) C(82) C(83) 120(1) . . . yes
C(81) C(82) H(77) 120.2 . . . no
C(83) C(82) H(77) 120.2 . . . no
C(82) C(83) C(84) 122(2) . . . yes
C(82) C(83) H(78) 118.9 . . . no
C(84) C(83) H(78) 118.9 . . . no
C(79) C(84) C(83) 117(1) . . . yes
C(79) C(84) H(79) 121.5 . . . no
C(83) C(84) H(79) 121.5 . . . no
As(4) C(731) C(732) 82(6) . . . yes
As(4) C(731) C(741) 127(2) . . . yes
As(4) C(731) C(742) 137(3) . . . yes
As(4) C(731) C(781) 113(2) . . . yes
C(732) C(731) C(741) 151(7) . . . yes
C(732) C(731) C(742) 121(7) . . . yes
C(732) C(731) C(781) 33(5) . . . yes
C(741) C(731) C(742) 37(3) . . . yes
C(741) C(731) C(781) 119(3) . . . yes
C(742) C(731) C(781) 101(3) . . . yes
As(4) C(732) C(731) 82(6) . . . yes
As(4) C(732) C(742) 112(3) . . . yes
As(4) C(732) C(781) 145(4) . . . yes
As(4) C(732) C(782) 116(3) . . . yes
C(731) C(732) C(742) 39(5) . . . yes
C(731) C(732) C(781) 128(8) . . . yes
C(731) C(732) C(782) 152(8) . . . yes
C(742) C(732) C(781) 103(4) . . . yes
C(742) C(732) C(782) 131(4) . . . yes
C(781) C(732) C(782) 29(3) . . . yes
C(731) C(741) C(742) 47(4) . . . yes
C(731) C(741) C(751) 120(3) . . . yes
C(731) C(741) C(752) 90(2) . . . yes
C(742) C(741) C(751) 93(4) . . . yes
C(742) C(741) C(752) 57(3) . . . yes
C(751) C(741) C(752) 36(2) . . . yes
C(731) C(742) C(732) 20(3) . . . yes
C(731) C(742) C(741) 95(5) . . . yes
C(731) C(742) C(751) 125(4) . . . yes
C(731) C(742) C(752) 127(4) . . . yes
C(732) C(742) C(741) 113(6) . . . yes
C(732) C(742) C(751) 126(3) . . . yes
C(732) C(742) C(752) 114(3) . . . yes
C(741) C(742) C(751) 57(3) . . . yes
C(741) C(742) C(752) 92(5) . . . yes
C(751) C(742) C(752) 35(3) . . . yes
C(741) C(751) C(742) 30(2) . . . yes
C(741) C(751) C(752) 87(4) . . . yes
C(741) C(751) C(761) 118(2) . . . yes
C(742) C(751) C(752) 57(3) . . . yes
C(742) C(751) C(761) 93(2) . . . yes
C(752) C(751) C(761) 47(3) . . . yes
C(741) C(752) C(742) 30(2) . . . yes
C(741) C(752) C(751) 57(3) . . . yes
C(741) C(752) C(761) 125(5) . . . yes
C(741) C(752) C(762) 131(3) . . . yes
C(741) C(752) C(771) 110(3) . . . yes
C(742) C(752) C(751) 88(4) . . . yes
C(742) C(752) C(761) 135(5) . . . yes
C(742) C(752) C(762) 118(2) . . . yes
C(742) C(752) C(771) 96(3) . . . yes
C(751) C(752) C(761) 88(5) . . . yes
C(751) C(752) C(762) 123(5) . . . yes
C(751) C(752) C(771) 121(5) . . . yes
C(761) C(752) C(762) 37(3) . . . yes
C(761) C(752) C(771) 50(3) . . . yes
C(762) C(752) C(771) 23(2) . . . yes
C(751) C(761) C(752) 45(3) . . . yes
C(751) C(761) C(762) 140(5) . . . yes
C(751) C(761) C(771) 124(3) . . . yes
C(752) C(761) C(762) 98(5) . . . yes
C(752) C(761) C(771) 96(4) . . . yes
C(762) C(761) C(771) 28(4) . . . yes
C(752) C(762) C(761) 45(4) . . . yes
C(752) C(762) C(771) 108(5) . . . yes
C(752) C(762) C(772) 124(3) . . . yes
C(761) C(762) C(771) 119(8) . . . yes
C(761) C(762) C(772) 137(7) . . . yes
C(771) C(762) C(772) 19(4) . . . yes
C(752) C(771) C(761) 35(2) . . . yes
C(752) C(771) C(762) 49(3) . . . yes
C(752) C(771) C(772) 155(6) . . . yes
C(752) C(771) C(781) 87(3) . . . yes
C(752) C(771) C(782) 108(3) . . . yes
C(761) C(771) C(762) 33(5) . . . yes
C(761) C(771) C(772) 170(6) . . . yes
C(761) C(771) C(781) 116(3) . . . yes
C(761) C(771) C(782) 136(3) . . . yes
C(762) C(771) C(772) 145(8) . . . yes
C(762) C(771) C(781) 135(6) . . . yes
C(762) C(771) C(782) 153(6) . . . yes
C(772) C(771) C(781) 72(4) . . . yes
C(772) C(771) C(782) 52(4) . . . yes
C(781) C(771) C(782) 21(2) . . . yes
C(762) C(772) C(771) 17(4) . . . yes
C(762) C(772) C(781) 88(3) . . . yes
C(762) C(772) C(782) 116(3) . . . yes
C(771) C(772) C(781) 75(4) . . . yes
C(771) C(772) C(782) 102(5) . . . yes
C(781) C(772) C(782) 27(2) . . . yes
C(731) C(781) C(732) 19(3) . . . yes
C(731) C(781) C(771) 122(3) . . . yes
C(731) C(781) C(772) 155(3) . . . yes
C(731) C(781) C(782) 126(6) . . . yes
C(732) C(781) C(771) 139(5) . . . yes
C(732) C(781) C(772) 169(5) . . . yes
C(732) C(781) C(782) 109(7) . . . yes
C(771) C(781) C(772) 33(2) . . . yes
C(771) C(781) C(782) 112(6) . . . yes
C(772) C(781) C(782) 78(5) . . . yes
C(732) C(782) C(771) 90(3) . . . yes
C(732) C(782) C(772) 116(3) . . . yes
C(732) C(782) C(781) 42(4) . . . yes
C(771) C(782) C(772) 26(2) . . . yes
C(771) C(782) C(781) 48(5) . . . yes
C(772) C(782) C(781) 74(5) . . . yes

loop_
_geom_bond_atom_site_label_1
_geom_bond_atom_site_label_2
_geom_bond_distance
_geom_bond_site_symmetry_1
_geom_bond_site_symmetry_2
_geom_bond_publ_flag
Au(1) As(1) 2.543(1) . . yes
Au(1) As(3) 2.594(2) . . yes
Au(1) P(1) 2.353(3) . . yes
Au(1) P(3) 2.333(3) . . yes
Au(2) As(2) 2.568(2) . . yes
Au(2) As(4) 2.637(2) . . yes
Au(2) P(2) 2.375(3) . . yes
Au(2) P(4) 2.343(3) . . yes
As(1) C(1) 1.96(1) . . yes
As(1) C(13) 1.93(1) . . yes
As(1) C(19) 1.95(1) . . yes
As(2) C(6) 1.97(1) . . yes
As(2) C(37) 1.93(1) . . yes
As(2) C(43) 1.93(1) . . yes
As(3) C(7) 1.96(1) . . yes
As(3) C(49) 1.93(1) . . yes
As(3) C(55) 1.95(1) . . yes
As(4) C(12) 1.92(1) . . yes
As(4) C(79) 1.95(1) . . yes
As(4) C(731) 2.00(3) . . yes
As(4) C(732) 2.00(4) . . yes
P(1) C(2) 1.83(1) . . yes
P(1) C(3) 1.83(1) . . yes
P(1) C(25) 1.82(1) . . yes
P(2) C(4) 1.83(1) . . yes
P(2) C(5) 1.80(1) . . yes
P(2) C(31) 1.85(1) . . yes
P(3) C(8) 1.84(1) . . yes
P(3) C(9) 1.83(1) . . yes
P(3) C(61) 1.84(1) . . yes
P(4) C(10) 1.83(1) . . yes
P(4) C(11) 1.86(1) . . yes
P(4) C(67) 1.82(1) . . yes
P(5) F(1) 1.566(9) . . yes
P(5) F(2) 1.517(9) . . yes
P(5) F(3) 1.565(8) . . yes
P(5) F(4) 1.497(9) . . yes
P(5) F(5) 1.574(9) . . yes
P(5) F(6) 1.583(8) . . yes
P(6) F(7) 1.52(1) . . yes
P(6) F(8) 1.52(1) . . yes
P(6) F(9) 1.49(1) . . yes
P(6) F(10) 1.58(1) . . yes
P(6) F(11) 1.58(1) . . yes
P(6) F(12) 1.58(1) . . yes
C(1) C(2) 1.56(2) . . yes
C(1) H(1) 0.95 . . no
C(1) H(2) 0.95 . . no
C(2) H(3) 0.95 . . no
C(2) H(4) 0.95 . . no
C(3) C(4) 1.51(1) . . yes
C(3) H(5) 0.95 . . no
C(3) H(6) 0.95 . . no
C(4) H(7) 0.95 . . no
C(4) H(8) 0.95 . . no
C(5) C(6) 1.50(2) . . yes
C(5) H(9) 0.95 . . no
C(5) H(10) 0.95 . . no
C(6) H(11) 0.95 . . no
C(6) H(12) 0.95 . . no
C(7) C(8) 1.53(2) . . yes
C(7) H(13) 0.95 . . no
C(7) H(14) 0.95 . . no
C(8) H(15) 0.95 . . no
C(8) H(16) 0.95 . . no
C(9) C(10) 1.53(1) . . yes
C(9) H(17) 0.95 . . no
C(9) H(18) 0.95 . . no
C(10) H(19) 0.95 . . no
C(10) H(20) 0.95 . . no
C(11) C(12) 1.55(2) . . yes
C(11) H(21) 0.95 . . no
C(11) H(22) 0.95 . . no
C(12) H(23) 0.95 . . no
C(12) H(24) 0.95 . . no
C(13) C(14) 1.39(2) . . yes
C(13) C(18) 1.38(2) . . yes
C(14) C(15) 1.38(2) . . yes
C(14) H(25) 0.95 . . no
C(15) C(16) 1.34(3) . . yes
C(15) H(26) 0.95 . . no
C(16) C(17) 1.34(2) . . yes
C(16) H(27) 0.95 . . no
C(17) C(18) 1.36(2) . . yes
C(17) H(28) 0.95 . . no
C(18) H(29) 0.95 . . no
C(19) C(20) 1.38(2) . . yes
C(19) C(24) 1.33(2) . . yes
C(20) C(21) 1.41(2) . . yes
C(20) H(30) 0.95 . . no
C(21) C(22) 1.30(2) . . yes
C(21) H(31) 0.95 . . no
C(22) C(23) 1.36(2) . . yes
C(22) H(32) 0.95 . . no
C(23) C(24) 1.41(2) . . yes
C(23) H(33) 0.95 . . no
C(24) H(34) 0.95 . . no
C(25) C(26) 1.38(2) . . yes
C(25) C(30) 1.38(2) . . yes
C(26) C(27) 1.38(2) . . yes
C(26) H(35) 0.95 . . no
C(27) C(28) 1.30(3) . . yes
C(27) H(36) 0.95 . . no
C(28) C(29) 1.36(2) . . yes
C(28) H(37) 0.95 . . no
C(29) C(30) 1.42(2) . . yes
C(29) H(38) 0.95 . . no
C(30) H(39) 0.95 . . no
C(31) C(32) 1.39(2) . . yes
C(31) C(36) 1.37(2) . . yes
C(32) C(33) 1.39(2) . . yes
C(32) H(40) 0.95 . . no
C(33) C(34) 1.33(2) . . yes
C(33) H(41) 0.95 . . no
C(34) C(35) 1.36(2) . . yes
C(34) H(42) 0.95 . . no
C(35) C(36) 1.41(2) . . yes
C(35) H(43) 0.95 . . no
C(36) H(44) 0.95 . . no
C(37) C(38) 1.37(2) . . yes
C(37) C(42) 1.37(2) . . yes
C(38) C(39) 1.38(2) . . yes
C(38) H(45) 0.95 . . no
C(39) C(40) 1.34(2) . . yes
C(39) H(46) 0.95 . . no
C(40) C(41) 1.37(2) . . yes
C(40) H(47) 0.95 . . no
C(41) C(42) 1.38(2) . . yes
C(41) H(48) 0.95 . . no
C(42) H(49) 0.95 . . no
C(43) C(44) 1.40(2) . . yes
C(43) C(48) 1.38(2) . . yes
C(44) C(45) 1.36(2) . . yes
C(44) H(50) 0.95 . . no
C(45) C(46) 1.41(3) . . yes
C(45) H(51) 0.95 . . no
C(46) C(47) 1.34(3) . . yes
C(46) H(52) 0.95 . . no
C(47) C(48) 1.41(2) . . yes
C(47) H(53) 0.95 . . no
C(48) H(54) 0.95 . . no
C(49) C(50) 1.38(2) . . yes
C(49) C(54) 1.36(2) . . yes
C(50) C(51) 1.42(2) . . yes
C(50) H(55) 0.95 . . no
C(51) C(52) 1.32(2) . . yes
C(51) H(56) 0.95 . . no
C(52) C(53) 1.32(2) . . yes
C(52) H(57) 0.95 . . no
C(53) C(54) 1.34(2) . . yes
C(53) H(58) 0.95 . . no
C(54) H(59) 0.95 . . no
C(55) C(56) 1.39(2) . . yes
C(55) C(60) 1.34(2) . . yes
C(56) C(57) 1.44(2) . . yes
C(56) H(60) 0.95 . . no
C(57) C(58) 1.34(3) . . yes
C(57) H(61) 0.95 . . no
C(58) C(59) 1.36(3) . . yes
C(58) H(62) 0.95 . . no
C(59) C(60) 1.38(2) . . yes
C(59) H(63) 0.95 . . no
C(60) H(64) 0.95 . . no
C(61) C(62) 1.36(2) . . yes
C(61) C(66) 1.34(2) . . yes
C(62) C(63) 1.37(2) . . yes
C(62) H(65) 0.95 . . no
C(63) C(64) 1.28(2) . . yes
C(63) H(66) 0.95 . . no
C(64) C(65) 1.39(2) . . yes
C(64) H(67) 0.95 . . no
C(65) C(66) 1.38(2) . . yes
C(65) H(68) 0.95 . . no
C(66) H(69) 0.95 . . no
C(67) C(68) 1.36(2) . . yes
C(67) C(72) 1.39(2) . . yes
C(68) C(69) 1.42(2) . . yes
C(68) H(70) 0.95 . . no
C(69) C(70) 1.35(2) . . yes
C(69) H(71) 0.95 . . no
C(70) C(71) 1.34(2) . . yes
C(70) H(72) 0.95 . . no
C(71) C(72) 1.42(2) . . yes
C(71) H(73) 0.95 . . no
C(72) H(74) 0.95 . . no
C(79) C(80) 1.31(2) . . yes
C(79) C(84) 1.44(2) . . yes
C(80) C(81) 1.38(2) . . yes
C(80) H(75) 0.95 . . no
C(81) C(82) 1.31(2) . . yes
C(81) H(76) 0.95 . . no
C(82) C(83) 1.37(2) . . yes
C(82) H(77) 0.95 . . no
C(83) C(84) 1.36(2) . . yes
C(83) H(78) 0.95 . . no
C(84) H(79) 0.95 . . no
C(731) C(732) 0.56(4) . . yes
C(731) C(741) 1.40(5) . . yes
C(731) C(742) 1.03(4) . . yes
C(731) C(781) 1.37(5) . . yes
C(732) C(742) 1.41(5) . . yes
C(732) C(781) 0.95(4) . . yes
C(732) C(782) 1.34(5) . . yes
C(741) C(742) 0.86(5) . . yes
C(741) C(751) 1.42(2) . . yes
C(741) C(752) 1.69(6) . . yes
C(742) C(751) 1.70(5) . . yes
C(742) C(752) 1.42(2) . . yes
C(751) C(752) 0.99(6) . . yes
C(751) C(761) 1.39(2) . . yes
C(752) C(761) 1.02(5) . . yes
C(752) C(762) 1.42(2) . . yes
C(752) C(771) 1.78(5) . . yes
C(761) C(762) 0.86(6) . . yes
C(761) C(771) 1.36(5) . . yes
C(762) C(771) 0.72(5) . . yes
C(762) C(772) 1.47(6) . . yes
C(771) C(772) 0.82(4) . . yes
C(771) C(781) 1.45(5) . . yes
C(771) C(782) 1.81(5) . . yes
C(772) C(781) 1.43(5) . . yes
C(772) C(782) 1.45(5) . . yes
C(781) C(782) 0.68(5) . . yes

loop_
_geom_contact_atom_site_label_1
_geom_contact_atom_site_label_2
_geom_contact_distance
_geom_contact_site_symmetry_1
_geom_contact_site_symmetry_2
_geom_contact_publ_flag
F(1) C(52) 3.33(2) . 1_655 no
F(1) C(51) 3.42(2) . 1_655 no
F(1) C(5) 3.47(1) . . no
F(1) C(82) 3.51(2) . 2_664 no
F(1) C(28) 3.52(2) . 4_655 no
F(2) C(64) 3.27(2) . 4_645 no
F(2) C(65) 3.50(2) . 4_645 no
F(2) C(82) 3.57(2) . 2_664 no
F(3) C(29) 3.31(2) . 4_655 no
F(3) C(82) 3.34(2) . 2_664 no
F(3) C(70) 3.45(2) . 4_655 no
F(3) C(81) 3.46(2) . 2_664 no
F(4) F(7) 3.06(2) . . no
F(4) F(8) 3.29(2) . . no
F(4) C(2) 3.38(2) . . no
F(4) C(34) 3.58(2) . 4_645 no
F(5) C(4) 3.43(2) . . no
F(5) C(29) 3.54(2) . 4_655 no
F(6) C(3) 3.30(1) . . no
F(6) C(22) 3.36(2) . 4_645 no
F(6) C(21) 3.44(2) . 4_645 no
F(6) C(2) 3.48(2) . . no
F(7) C(34) 3.34(2) . 4_645 no
F(8) C(69) 3.58(2) . 4_655 no
F(9) C(47) 3.33(2) . 2_664 no
F(9) C(46) 3.45(3) . 2_664 no
F(9) C(8) 3.45(2) . 2_564 no
F(10) C(10) 3.36(2) . 2_564 no
F(10) C(11) 3.44(2) . 2_564 no
F(10) C(9) 3.51(2) . 2_564 no
F(10) C(8) 3.56(2) . 2_564 no
F(10) C(39) 3.59(2) . 4_655 no
F(11) C(9) 3.43(2) . 2_564 no
F(11) C(12) 3.44(2) . 2_564 no
F(12) C(12) 3.13(2) . 2_564 no
F(12) C(11) 3.43(2) . 2_564 no
F(12) C(1) 3.50(1) . . no
C(17) C(83) 3.60(3) . 2_564 no
C(45) C(752) 3.46(5) . 3_566 no
C(45) C(761) 3.49(5) . 3_566 no
C(46) C(762) 3.38(5) . 3_566 no
C(46) C(761) 3.55(4) . 3_566 no
C(47) C(70) 3.54(2) . 3_556 no
C(62) C(772) 3.39(4) . 3_466 no
C(62) C(771) 3.60(4) . 3_466 no
C(63) C(772) 3.58(4) . 3_466 no

loop_
_geom_torsion_atom_site_label_1
_geom_torsion_atom_site_label_2
_geom_torsion_atom_site_label_3
_geom_torsion_atom_site_label_4
_geom_torsion_site_symmetry_1
_geom_torsion_site_symmetry_2
_geom_torsion_site_symmetry_3
_geom_torsion_site_symmetry_4
_geom_torsion
_geom_torsion_publ_flag
Au(1) As(1) C(1) C(2) . . . . -48.4(8) no
Au(1) As(1) C(13) C(14) . . . . 50(1) no
Au(1) As(1) C(13) C(18) . . . . -131(1) no
Au(1) As(1) C(19) C(20) . . . . -55(1) no
Au(1) As(1) C(19) C(24) . . . . 123(1) no
Au(1) As(3) C(7) C(8) . . . . -46.1(8) no
Au(1) As(3) C(49) C(50) . . . . -72(1) no
Au(1) As(3) C(49) C(54) . . . . 105(1) no
Au(1) As(3) C(55) C(56) . . . . -28(1) no
Au(1) As(3) C(55) C(60) . . . . 149(1) no
Au(1) P(1) C(2) C(1) . . . . -29(1) no
Au(1) P(1) C(3) C(4) . . . . -47(1) no
Au(1) P(1) C(25) C(26) . . . . 72(1) no
Au(1) P(1) C(25) C(30) . . . . -103(1) no
Au(1) P(3) C(8) C(7) . . . . -29(1) no
Au(1) P(3) C(9) C(10) . . . . -42(1) no
Au(1) P(3) C(61) C(62) . . . . 79(1) no
Au(1) P(3) C(61) C(66) . . . . -90(1) no
Au(2) As(2) C(6) C(5) . . . . -34(1) no
Au(2) As(2) C(37) C(38) . . . . -45(1) no
Au(2) As(2) C(37) C(42) . . . . 136(1) no
Au(2) As(2) C(43) C(44) . . . . -29(1) no
Au(2) As(2) C(43) C(48) . . . . 151(1) no
Au(2) As(4) C(12) C(11) . . . . 35.7(8) no
Au(2) As(4) C(79) C(80) . . . . 4(1) no
Au(2) As(4) C(79) C(84) . . . . -174.8(9) no
Au(2) As(4) C(731) C(732) . . . . -64(6) no
Au(2) As(4) C(731) C(741) . . . . 113(3) no
Au(2) As(4) C(731) C(742) . . . . 64(5) no
Au(2) As(4) C(731) C(781) . . . . -76(3) no
Au(2) As(4) C(732) C(731) . . . . 126(5) no
Au(2) As(4) C(732) C(742) . . . . 101(3) no
Au(2) As(4) C(732) C(781) . . . . -83(7) no
Au(2) As(4) C(732) C(782) . . . . -76(3) no
Au(2) P(2) C(4) C(3) . . . . -49(1) no
Au(2) P(2) C(5) C(6) . . . . -48(1) no
Au(2) P(2) C(31) C(32) . . . . 0(2) no
Au(2) P(2) C(31) C(36) . . . . -178(1) no
Au(2) P(4) C(10) C(9) . . . . -42(1) no
Au(2) P(4) C(11) C(12) . . . . 43.4(9) no
Au(2) P(4) C(67) C(68) . . . . -5(1) no
Au(2) P(4) C(67) C(72) . . . . 175.3(9) no
As(1) Au(1) As(3) C(7) . . . . -102.1(3) no
As(1) Au(1) As(3) C(49) . . . . 14.3(6) no
As(1) Au(1) As(3) C(55) . . . . 154.8(4) no
As(1) Au(1) P(1) C(2) . . . . -2.4(4) no
As(1) Au(1) P(1) C(3) . . . . 112.0(4) no
As(1) Au(1) P(1) C(25) . . . . -122.0(6) no
As(1) Au(1) P(3) C(8) . . . . 112.2(4) no
As(1) Au(1) P(3) C(9) . . . . -130.9(4) no
As(1) Au(1) P(3) C(61) . . . . -8.4(6) no
As(1) C(1) C(2) P(1) . . . . 53(1) no
As(1) C(13) C(14) C(15) . . . . 180(2) no
As(1) C(13) C(18) C(17) . . . . -178(1) no
As(1) C(19) C(20) C(21) . . . . -179(1) no
As(1) C(19) C(24) C(23) . . . . 178(2) no
As(2) Au(2) As(4) C(12) . . . . -139.5(4) no
As(2) Au(2) As(4) C(79) . . . . -32.5(4) no
As(2) Au(2) As(4) C(731) . . . . 116(1) no
As(2) Au(2) As(4) C(732) . . . . 99(1) no
As(2) Au(2) P(2) C(4) . . . . 134.4(4) no
As(2) Au(2) P(2) C(5) . . . . 18.3(5) no
As(2) Au(2) P(2) C(31) . . . . -99.1(5) no
As(2) Au(2) P(4) C(10) . . . . -151.6(4) no
As(2) Au(2) P(4) C(11) . . . . 92.3(4) no
As(2) Au(2) P(4) C(67) . . . . -27.9(5) no
As(2) C(6) C(5) P(2) . . . . 55(1) no
As(2) C(37) C(38) C(39) . . . . -180(1) no
As(2) C(37) C(42) C(41) . . . . -178(2) no
As(2) C(43) C(44) C(45) . . . . 174(2) no
As(2) C(43) C(48) C(47) . . . . -175(1) no
As(3) Au(1) As(1) C(1) . . . . -100.1(4) no
As(3) Au(1) As(1) C(13) . . . . 15.2(4) no
As(3) Au(1) As(1) C(19) . . . . 148.9(5) no
As(3) Au(1) P(1) C(2) . . . . 110.9(4) no
As(3) Au(1) P(1) C(3) . . . . -134.7(4) no
As(3) Au(1) P(1) C(25) . . . . -8.8(6) no
As(3) Au(1) P(3) C(8) . . . . -1.1(4) no
As(3) Au(1) P(3) C(9) . . . . 115.8(4) no
As(3) Au(1) P(3) C(61) . . . . -121.8(6) no
As(3) C(7) C(8) P(3) . . . . 52(1) no
As(3) C(49) C(50) C(51) . . . . 176(1) no
As(3) C(49) C(54) C(53) . . . . -178(1) no
As(3) C(55) C(56) C(57) . . . . 177(1) no
As(3) C(55) C(60) C(59) . . . . -177(2) no
As(4) Au(2) As(2) C(6) . . . . -124.0(4) no
As(4) Au(2) As(2) C(37) . . . . 120.2(5) no
As(4) Au(2) As(2) C(43) . . . . -14.2(4) no
As(4) Au(2) P(2) C(4) . . . . -116.6(4) no
As(4) Au(2) P(2) C(5) . . . . 127.3(5) no
As(4) Au(2) P(2) C(31) . . . . 10.0(5) no
As(4) Au(2) P(4) C(10) . . . . 100.2(4) no
As(4) Au(2) P(4) C(11) . . . . -15.9(4) no
As(4) Au(2) P(4) C(67) . . . . -136.1(5) no
As(4) C(12) C(11) P(4) . . . . -53(1) no
As(4) C(79) C(80) C(81) . . . . -177(1) no
As(4) C(79) C(84) C(83) . . . . 179(1) no
As(4) C(731) C(732) C(742) . . . . 141(6) no
As(4) C(731) C(732) C(781) . . . . -159(8) no
As(4) C(731) C(732) C(782) . . . . -134.3(1) no
As(4) C(731) C(741) C(742) . . . . -121(5) no
As(4) C(731) C(741) C(751) . . . . 175(3) no
As(4) C(731) C(741) C(752) . . . . -163(3) no
As(4) C(731) C(742) C(732) . . . . -113.6(1) no
As(4) C(731) C(742) C(741) . . . . 93(6) no
As(4) C(731) C(742) C(751) . . . . 146(3) no
As(4) C(731) C(742) C(752) . . . . -170(3) no
As(4) C(731) C(781) C(732) . . . . 23(9) no
As(4) C(731) C(781) C(771) . . . . 178(3) no
As(4) C(731) C(781) C(772) . . . . 177(7) no
As(4) C(731) C(781) C(782) . . . . -6(8) no
As(4) C(732) C(731) C(741) . . . . -175.2(1) no
As(4) C(732) C(731) C(742) . . . . -141(6) no
As(4) C(732) C(731) C(781) . . . . 159(8) no
As(4) C(732) C(742) C(731) . . . . 43(8) no
As(4) C(732) C(742) C(741) . . . . 72(5) no
As(4) C(732) C(742) C(751) . . . . 136(3) no
As(4) C(732) C(742) C(752) . . . . 175(3) no
As(4) C(732) C(781) C(731) . . . . -142.1(1) no
As(4) C(732) C(781) C(771) . . . . -174(3) no
As(4) C(732) C(781) C(772) . . . . 146.2(2) no
As(4) C(732) C(781) C(782) . . . . 13.8(1) no
As(4) C(732) C(782) C(771) . . . . -175(2) no
As(4) C(732) C(782) C(772) . . . . 180(3) no
As(4) C(732) C(782) C(781) . . . . -171(7) no
P(1) Au(1) As(1) C(1) . . . . 24.5(4) no
P(1) Au(1) As(1) C(13) . . . . 139.7(4) no
P(1) Au(1) As(1) C(19) . . . . -86.5(5) no
P(1) Au(1) As(3) C(7) . . . . 158.3(3) no
P(1) Au(1) As(3) C(49) . . . . -85.2(6) no
P(1) Au(1) As(3) C(55) . . . . 55.2(4) no
P(1) Au(1) P(3) C(8) . . . . -132.5(4) no
P(1) Au(1) P(3) C(9) . . . . -15.7(4) no
P(1) Au(1) P(3) C(61) . . . . 106.8(6) no
P(1) C(3) C(4) P(2) . . . . 161.6(5) no
P(1) C(25) C(26) C(27) . . . . -175(2) no
P(1) C(25) C(30) C(29) . . . . 177(2) no
P(2) Au(2) As(2) C(6) . . . . 4.7(4) no
P(2) Au(2) As(2) C(37) . . . . -111.2(5) no
P(2) Au(2) As(2) C(43) . . . . 114.5(4) no
P(2) Au(2) As(4) C(12) . . . . 121.9(4) no
P(2) Au(2) As(4) C(79) . . . . -131.1(4) no
P(2) Au(2) As(4) C(731) . . . . 17(1) no
P(2) Au(2) As(4) C(732) . . . . 0(1) no
P(2) Au(2) P(4) C(10) . . . . -32.4(5) no
P(2) Au(2) P(4) C(11) . . . . -148.5(4) no
P(2) Au(2) P(4) C(67) . . . . 91.3(5) no
P(2) C(31) C(32) C(33) . . . . -178(2) no
P(2) C(31) C(36) C(35) . . . . 177(1) no
P(3) Au(1) As(1) C(1) . . . . 160.2(4) no
P(3) Au(1) As(1) C(13) . . . . -84.5(4) no
P(3) Au(1) As(1) C(19) . . . . 49.2(5) no
P(3) Au(1) As(3) C(7) . . . . 22.2(3) no
P(3) Au(1) As(3) C(49) . . . . 138.6(6) no
P(3) Au(1) As(3) C(55) . . . . -80.9(4) no
P(3) Au(1) P(1) C(2) . . . . -133.1(4) no
P(3) Au(1) P(1) C(3) . . . . -18.7(4) no
P(3) Au(1) P(1) C(25) . . . . 107.3(6) no
P(3) C(9) C(10) P(4) . . . . 159.5(5) no
P(3) C(61) C(62) C(63) . . . . -174(2) no
P(3) C(61) C(66) C(65) . . . . 174(2) no
P(4) Au(2) As(2) C(6) . . . . 138.2(4) no
P(4) Au(2) As(2) C(37) . . . . 22.3(5) no
P(4) Au(2) As(2) C(43) . . . . -112.0(4) no
P(4) Au(2) As(4) C(12) . . . . -7.4(4) no
P(4) Au(2) As(4) C(79) . . . . 99.6(4) no
P(4) Au(2) As(4) C(731) . . . . -112(1) no
P(4) Au(2) As(4) C(732) . . . . -129(1) no
P(4) Au(2) P(2) C(4) . . . . -4.9(5) no
P(4) Au(2) P(2) C(5) . . . . -121.1(5) no
P(4) Au(2) P(2) C(31) . . . . 121.6(5) no
P(4) C(67) C(68) C(69) . . . . 179(1) no
P(4) C(67) C(72) C(71) . . . . -178(1) no
C(1) As(1) C(13) C(14) . . . . 162(1) no
C(1) As(1) C(13) C(18) . . . . -18(1) no
C(1) As(1) C(19) C(20) . . . . -163(1) no
C(1) As(1) C(19) C(24) . . . . 14(1) no
C(1) C(2) P(1) C(3) . . . . -149.1(9) no
C(1) C(2) P(1) C(25) . . . . 99(1) no
C(2) P(1) C(3) C(4) . . . . 71(1) no
C(2) P(1) C(25) C(26) . . . . -50(1) no
C(2) P(1) C(25) C(30) . . . . 135(1) no
C(2) C(1) As(1) C(13) . . . . -178.5(8) no
C(2) C(1) As(1) C(19) . . . . 75.6(9) no
C(3) P(1) C(25) C(26) . . . . -159(1) no
C(3) P(1) C(25) C(30) . . . . 26(1) no
C(3) C(4) P(2) C(5) . . . . 68(1) no
C(3) C(4) P(2) C(31) . . . . 176.9(9) no
C(4) P(2) C(5) C(6) . . . . -173(1) no
C(4) P(2) C(31) C(32) . . . . 133(1) no
C(4) P(2) C(31) C(36) . . . . -45(2) no
C(4) C(3) P(1) C(25) . . . . -179.1(9) no
C(5) P(2) C(31) C(32) . . . . -118(1) no
C(5) P(2) C(31) C(36) . . . . 64(1) no
C(5) C(6) As(2) C(37) . . . . 93(1) no
C(5) C(6) As(2) C(43) . . . . -160(1) no
C(6) As(2) C(37) C(38) . . . . -158(1) no
C(6) As(2) C(37) C(42) . . . . 23(2) no
C(6) As(2) C(43) C(44) . . . . 80(1) no
C(6) As(2) C(43) C(48) . . . . -100(1) no
C(6) C(5) P(2) C(31) . . . . 79(1) no
C(7) As(3) C(49) C(50) . . . . 42(1) no
C(7) As(3) C(49) C(54) . . . . -141(1) no
C(7) As(3) C(55) C(56) . . . . -131(1) no
C(7) As(3) C(55) C(60) . . . . 46(1) no
C(7) C(8) P(3) C(9) . . . . -153.5(9) no
C(7) C(8) P(3) C(61) . . . . 97.9(9) no
C(8) P(3) C(9) C(10) . . . . 78(1) no
C(8) P(3) C(61) C(62) . . . . -43(1) no
C(8) P(3) C(61) C(66) . . . . 147(1) no
C(8) C(7) As(3) C(49) . . . . 174.9(8) no
C(8) C(7) As(3) C(55) . . . . 71.5(9) no
C(9) P(3) C(61) C(62) . . . . -152(1) no
C(9) P(3) C(61) C(66) . . . . 38(1) no
C(9) C(10) P(4) C(11) . . . . 77(1) no
C(9) C(10) P(4) C(67) . . . . -175.4(9) no
C(10) P(4) C(11) C(12) . . . . -77.9(9) no
C(10) P(4) C(67) C(68) . . . . 123(1) no
C(10) P(4) C(67) C(72) . . . . -57(1) no
C(10) C(9) P(3) C(61) . . . . -171.4(9) no
C(11) P(4) C(67) C(68) . . . . -128(1) no
C(11) P(4) C(67) C(72) . . . . 52(1) no
C(11) C(12) As(4) C(79) . . . . -88.4(8) no
C(11) C(12) As(4) C(731) . . . . 168(1) no
C(11) C(12) As(4) C(732) . . . . 166(1) no
C(12) As(4) C(79) C(80) . . . . 112(1) no
C(12) As(4) C(79) C(84) . . . . -66(1) no
C(12) As(4) C(731) C(732) . . . . -172(6) no
C(12) As(4) C(731) C(741) . . . . 5(3) no
C(12) As(4) C(731) C(742) . . . . -44(5) no
C(12) As(4) C(731) C(781) . . . . 176(2) no
C(12) As(4) C(732) C(731) . . . . 9(6) no
C(12) As(4) C(732) C(742) . . . . -17(3) no
C(12) As(4) C(732) C(781) . . . . 159(6) no
C(12) As(4) C(732) C(782) . . . . 167(3) no
C(12) C(11) P(4) C(67) . . . . 174.1(9) no
C(13) As(1) C(19) C(20) . . . . 88(1) no
C(13) As(1) C(19) C(24) . . . . -94(1) no
C(13) C(14) C(15) C(16) . . . . -1(3) no
C(13) C(18) C(17) C(16) . . . . -3(3) no
C(14) C(13) As(1) C(19) . . . . -91(1) no
C(14) C(13) C(18) C(17) . . . . 2(2) no
C(14) C(15) C(16) C(17) . . . . 1(4) no
C(15) C(14) C(13) C(18) . . . . 0(3) no
C(15) C(16) C(17) C(18) . . . . 2(3) no
C(18) C(13) As(1) C(19) . . . . 89(1) no
C(19) C(20) C(21) C(22) . . . . 1(3) no
C(19) C(24) C(23) C(22) . . . . 2(4) no
C(20) C(19) C(24) C(23) . . . . -5(3) no
C(20) C(21) C(22) C(23) . . . . -4(3) no
C(21) C(20) C(19) C(24) . . . . 3(3) no
C(21) C(22) C(23) C(24) . . . . 2(4) no
C(25) C(26) C(27) C(28) . . . . -4(4) no
C(25) C(30) C(29) C(28) . . . . -2(3) no
C(26) C(25) C(30) C(29) . . . . 2(3) no
C(26) C(27) C(28) C(29) . . . . 4(4) no
C(27) C(26) C(25) C(30) . . . . 1(3) no
C(27) C(28) C(29) C(30) . . . . -1(4) no
C(31) C(32) C(33) C(34) . . . . -3(4) no
C(31) C(36) C(35) C(34) . . . . 5(3) no
C(32) C(31) C(36) C(35) . . . . -1(3) no
C(32) C(33) C(34) C(35) . . . . 7(4) no
C(33) C(32) C(31) C(36) . . . . 0(3) no
C(33) C(34) C(35) C(36) . . . . -8(4) no
C(37) As(2) C(43) C(44) . . . . -170(1) no
C(37) As(2) C(43) C(48) . . . . 10(1) no
C(37) C(38) C(39) C(40) . . . . 0(3) no
C(37) C(42) C(41) C(40) . . . . -4(4) no
C(38) C(37) As(2) C(43) . . . . 96(1) no
C(38) C(37) C(42) C(41) . . . . 3(3) no
C(38) C(39) C(40) C(41) . . . . -1(3) no
C(39) C(38) C(37) C(42) . . . . -1(2) no
C(39) C(40) C(41) C(42) . . . . 3(4) no
C(42) C(37) As(2) C(43) . . . . -83(2) no
C(43) C(44) C(45) C(46) . . . . 4(3) no
C(43) C(48) C(47) C(46) . . . . -3(3) no
C(44) C(43) C(48) C(47) . . . . 5(2) no
C(44) C(45) C(46) C(47) . . . . -1(4) no
C(45) C(44) C(43) C(48) . . . . -6(3) no
C(45) C(46) C(47) C(48) . . . . 1(3) no
C(49) As(3) C(55) C(56) . . . . 125(1) no
C(49) As(3) C(55) C(60) . . . . -59(1) no
C(49) C(50) C(51) C(52) . . . . -1(2) no
C(49) C(54) C(53) C(52) . . . . 6(3) no
C(50) C(49) As(3) C(55) . . . . 143(1) no
C(50) C(49) C(54) C(53) . . . . -1(2) no
C(50) C(51) C(52) C(53) . . . . 6(3) no
C(51) C(50) C(49) C(54) . . . . -1(2) no
C(51) C(52) C(53) C(54) . . . . -8(3) no
C(54) C(49) As(3) C(55) . . . . -39(1) no
C(55) C(56) C(57) C(58) . . . . 1(3) no
C(55) C(60) C(59) C(58) . . . . -1(3) no
C(56) C(55) C(60) C(59) . . . . -1(3) no
C(56) C(57) C(58) C(59) . . . . -3(3) no
C(57) C(56) C(55) C(60) . . . . 1(2) no
C(57) C(58) C(59) C(60) . . . . 3(4) no
C(61) C(62) C(63) C(64) . . . . 4(4) no
C(61) C(66) C(65) C(64) . . . . -5(3) no
C(62) C(61) C(66) C(65) . . . . 4(3) no
C(62) C(63) C(64) C(65) . . . . -5(4) no
C(63) C(62) C(61) C(66) . . . . -4(3) no
C(63) C(64) C(65) C(66) . . . . 5(3) no
C(67) C(68) C(69) C(70) . . . . 1(3) no
C(67) C(72) C(71) C(70) . . . . -2(3) no
C(68) C(67) C(72) C(71) . . . . 2(2) no
C(68) C(69) C(70) C(71) . . . . -1(3) no
C(69) C(68) C(67) C(72) . . . . -2(2) no
C(69) C(70) C(71) C(72) . . . . 2(3) no
C(79) As(4) C(731) C(732) . . . . 88(6) no
C(79) As(4) C(731) C(741) . . . . -94(3) no
C(79) As(4) C(731) C(742) . . . . -144(5) no
C(79) As(4) C(731) C(781) . . . . 76(2) no
C(79) As(4) C(732) C(731) . . . . -95(6) no
C(79) As(4) C(732) C(742) . . . . -120(3) no
C(79) As(4) C(732) C(781) . . . . 56(7) no
C(79) As(4) C(732) C(782) . . . . 63(3) no
C(79) C(80) C(81) C(82) . . . . -3(3) no
C(79) C(84) C(83) C(82) . . . . 0(3) no
C(80) C(79) As(4) C(731) . . . . -152(1) no
C(80) C(79) As(4) C(732) . . . . -135(2) no
C(80) C(79) C(84) C(83) . . . . 0(2) no
C(80) C(81) C(82) C(83) . . . . 3(3) no
C(81) C(80) C(79) C(84) . . . . 1(2) no
C(81) C(82) C(83) C(84) . . . . -2(3) no
C(84) C(79) As(4) C(731) . . . . 30(2) no
C(84) C(79) As(4) C(732) . . . . 46(2) no
C(731) As(4) C(732) C(742) . . . . -25(5) no
C(731) As(4) C(732) C(781) . . . . 150.6(1) no
C(731) As(4) C(732) C(782) . . . . 158(8) no
C(731) C(732) C(742) C(741) . . . . 29(9) no
C(731) C(732) C(742) C(751) . . . . 94(9) no
C(731) C(732) C(742) C(752) . . . . 133(10) no
C(731) C(732) C(781) C(771) . . . . -32.2(1) no
C(731) C(732) C(781) C(772) . . . . -71.7(3) no
C(731) C(732) C(781) C(782) . . . . 156(9) no
C(731) C(732) C(782) C(771) . . . . -47.7(2) no
C(731) C(732) C(782) C(772) . . . . -52.4(2) no
C(731) C(732) C(782) C(781) . . . . -43.5(2) no
C(731) C(741) C(742) C(732) . . . . -10(3) no
C(731) C(741) C(742) C(751) . . . . -129(4) no
C(731) C(741) C(742) C(752) . . . . -127(4) no
C(731) C(741) C(751) C(742) . . . . 41(4) no
C(731) C(741) C(751) C(752) . . . . 39(6) no
C(731) C(741) C(751) C(761) . . . . 2(6) no
C(731) C(741) C(752) C(742) . . . . 36(4) no
C(731) C(741) C(752) C(751) . . . . -147(5) no
C(731) C(741) C(752) C(761) . . . . -86(5) no
C(731) C(741) C(752) C(762) . . . . -40(6) no
C(731) C(741) C(752) C(771) . . . . -32(4) no
C(731) C(742) C(732) C(781) . . . . -135.1(1) no
C(731) C(742) C(732) C(782) . . . . -141.5(1) no
C(731) C(742) C(741) C(751) . . . . 129(4) no
C(731) C(742) C(741) C(752) . . . . 127(4) no
C(731) C(742) C(751) C(741) . . . . -71(6) no
C(731) C(742) C(751) C(752) . . . . 106(5) no
C(731) C(742) C(751) C(761) . . . . 75(5) no
C(731) C(742) C(752) C(741) . . . . -98(7) no
C(731) C(742) C(752) C(751) . . . . -101(6) no
C(731) C(742) C(752) C(761) . . . . -15.5(1) no
C(731) C(742) C(752) C(762) . . . . 26(8) no
C(731) C(742) C(752) C(771) . . . . 20(7) no
C(731) C(781) C(732) C(742) . . . . 34(8) no
C(731) C(781) C(732) C(782) . . . . -156(9) no
C(731) C(781) C(771) C(752) . . . . -12(4) no
C(731) C(781) C(771) C(761) . . . . 8(6) no
C(731) C(781) C(771) C(762) . . . . -26.5(1) no
C(731) C(781) C(771) C(772) . . . . -179(5) no
C(731) C(781) C(771) C(782) . . . . 177(9) no
C(731) C(781) C(772) C(762) . . . . -7(9) no
C(731) C(781) C(772) C(771) . . . . 3(10) no
C(731) C(781) C(772) C(782) . . . . 178.0(1) no
C(731) C(781) C(782) C(732) . . . . 9(4) no
C(731) C(781) C(782) C(771) . . . . -176(9) no
C(731) C(781) C(782) C(772) . . . . -179(6) no
C(732) As(4) C(731) C(741) . . . . 177(8) no
C(732) As(4) C(731) C(742) . . . . 128(9) no
C(732) As(4) C(731) C(781) . . . . -12(5) no
C(732) C(731) C(741) C(742) . . . . 52.7(1) no
C(732) C(731) C(741) C(751) . . . . -10.9(2) no
C(732) C(731) C(741) C(752) . . . . 10.5(2) no
C(732) C(731) C(742) C(741) . . . . -153(8) no
C(732) C(731) C(742) C(751) . . . . -101(9) no
C(732) C(731) C(742) C(752) . . . . -56.6(1) no
C(732) C(731) C(781) C(771) . . . . 155.5(1) no
C(732) C(731) C(781) C(772) . . . . 153.9(1) no
C(732) C(731) C(781) C(782) . . . . -28.5(1) no
C(732) C(742) C(731) C(741) . . . . 153(8) no
C(732) C(742) C(731) C(781) . . . . 29(7) no
C(732) C(742) C(741) C(751) . . . . 119(4) no
C(732) C(742) C(741) C(752) . . . . 118(4) no
C(732) C(742) C(751) C(741) . . . . -96(6) no
C(732) C(742) C(751) C(752) . . . . 81(5) no
C(732) C(742) C(751) C(761) . . . . 51(5) no
C(732) C(742) C(752) C(741) . . . . -116(7) no
C(732) C(742) C(752) C(751) . . . . -119(5) no
C(732) C(742) C(752) C(761) . . . . -34(9) no
C(732) C(742) C(752) C(762) . . . . 8(7) no
C(732) C(742) C(752) C(771) . . . . 2(5) no
C(732) C(781) C(731) C(741) . . . . -166.0(1) no
C(732) C(781) C(731) C(742) . . . . -130.7(1) no
C(732) C(781) C(771) C(752) . . . . -1(7) no
C(732) C(781) C(771) C(761) . . . . 20(8) no
C(732) C(781) C(771) C(762) . . . . -14.7(1) no
C(732) C(781) C(771) C(772) . . . . -167(7) no
C(732) C(781) C(771) C(782) . . . . -171.7(1) no
C(732) C(781) C(772) C(762) . . . . 40.5(2) no
C(732) C(781) C(772) C(771) . . . . 49.9(2) no
C(732) C(781) C(772) C(782) . . . . -134.6(3) no
C(732) C(781) C(782) C(771) . . . . 174(8) no
C(732) C(781) C(782) C(772) . . . . 172(5) no
C(732) C(782) C(771) C(752) . . . . -6(3) no
C(732) C(782) C(771) C(761) . . . . 19(5) no
C(732) C(782) C(771) C(762) . . . . -33.3(2) no
C(732) C(782) C(771) C(772) . . . . -170(6) no
C(732) C(782) C(771) C(781) . . . . 4(6) no
C(732) C(782) C(772) C(762) . . . . 1(5) no
C(732) C(782) C(772) C(771) . . . . 11(6) no
C(732) C(782) C(772) C(781) . . . . 6(4) no
C(732) C(782) C(781) C(771) . . . . -174(8) no
C(732) C(782) C(781) C(772) . . . . -172(5) no
C(741) C(731) C(732) C(742) . . . . -34(10) no
C(741) C(731) C(732) C(781) . . . . 25.9(2) no
C(741) C(731) C(732) C(782) . . . . 50.5(2) no
C(741) C(731) C(742) C(751) . . . . 53(4) no
C(741) C(731) C(742) C(752) . . . . 97(7) no
C(741) C(731) C(781) C(771) . . . . -11(5) no
C(741) C(731) C(781) C(772) . . . . -12(10) no
C(741) C(731) C(781) C(782) . . . . 165(7) no
C(741) C(742) C(731) C(781) . . . . -124(4) no
C(741) C(742) C(732) C(781) . . . . -106(5) no
C(741) C(742) C(732) C(782) . . . . -112(6) no
C(741) C(742) C(751) C(752) . . . . 177(7) no
C(741) C(742) C(751) C(761) . . . . 146(6) no
C(741) C(742) C(752) C(751) . . . . -2(6) no
C(741) C(742) C(752) C(761) . . . . 83(8) no
C(741) C(742) C(752) C(762) . . . . 124(6) no
C(741) C(742) C(752) C(771) . . . . 118(5) no
C(741) C(751) C(742) C(752) . . . . -177(7) no
C(741) C(751) C(752) C(742) . . . . 1(3) no
C(741) C(751) C(752) C(761) . . . . -134(4) no
C(741) C(751) C(752) C(762) . . . . -121(4) no
C(741) C(751) C(752) C(771) . . . . -95(4) no
C(741) C(751) C(761) C(752) . . . . 54(6) no
C(741) C(751) C(761) C(762) . . . . 26.1(1) no
C(741) C(751) C(761) C(771) . . . . -5(7) no
C(741) C(752) C(742) C(751) . . . . 2(6) no
C(741) C(752) C(751) C(742) . . . . -1(3) no
C(741) C(752) C(751) C(761) . . . . 134(4) no
C(741) C(752) C(761) C(751) . . . . -47(4) no
C(741) C(752) C(761) C(762) . . . . 115(5) no
C(741) C(752) C(761) C(771) . . . . 87(5) no
C(741) C(752) C(762) C(761) . . . . -95(8) no
C(741) C(752) C(762) C(771) . . . . 18(10) no
C(741) C(752) C(762) C(772) . . . . 30(8) no
C(741) C(752) C(771) C(761) . . . . -119(6) no
C(741) C(752) C(771) C(762) . . . . -166(8) no
C(741) C(752) C(771) C(772) . . . . 59.9(1) no
C(741) C(752) C(771) C(781) . . . . 27(4) no
C(741) C(752) C(771) C(782) . . . . 31(4) no
C(742) C(731) C(732) C(781) . . . . 60.3(1) no
C(742) C(731) C(732) C(782) . . . . 84.9(2) no
C(742) C(731) C(741) C(751) . . . . -64(5) no
C(742) C(731) C(741) C(752) . . . . -42(4) no
C(742) C(731) C(781) C(771) . . . . 25(5) no
C(742) C(731) C(781) C(772) . . . . 23(9) no
C(742) C(731) C(781) C(782) . . . . -159(8) no
C(742) C(732) C(731) C(781) . . . . -60.3(1) no
C(742) C(732) C(781) C(771) . . . . 2(8) no
C(742) C(732) C(781) C(772) . . . . -37.6(3) no
C(742) C(732) C(781) C(782) . . . . -170(6) no
C(742) C(732) C(782) C(771) . . . . 9(5) no
C(742) C(732) C(782) C(772) . . . . 4(6) no
C(742) C(732) C(782) C(781) . . . . 13(8) no
C(742) C(741) C(731) C(781) . . . . 69(5) no
C(742) C(741) C(751) C(752) . . . . -2(6) no
C(742) C(741) C(751) C(761) . . . . -39(6) no
C(742) C(741) C(752) C(751) . . . . 177(7) no
C(742) C(741) C(752) C(761) . . . . -122(6) no
C(742) C(741) C(752) C(762) . . . . -75(6) no
C(742) C(741) C(752) C(771) . . . . -68(5) no
C(742) C(751) C(741) C(752) . . . . 2(6) no
C(742) C(751) C(752) C(761) . . . . -136(5) no
C(742) C(751) C(752) C(762) . . . . -123(5) no
C(742) C(751) C(752) C(771) . . . . -96(4) no
C(742) C(751) C(761) C(752) . . . . 36(4) no
C(742) C(751) C(761) C(762) . . . . 7.7(1) no
C(742) C(751) C(761) C(771) . . . . -24(5) no
C(742) C(752) C(741) C(751) . . . . -177(7) no
C(742) C(752) C(751) C(761) . . . . 136(5) no
C(742) C(752) C(761) C(751) . . . . -85(8) no
C(742) C(752) C(761) C(762) . . . . 77(8) no
C(742) C(752) C(761) C(771) . . . . 49(8) no
C(742) C(752) C(762) C(761) . . . . -129(8) no
C(742) C(752) C(762) C(771) . . . . -16(9) no
C(742) C(752) C(762) C(772) . . . . -4(8) no
C(742) C(752) C(771) C(761) . . . . -148(6) no
C(742) C(752) C(771) C(762) . . . . 166(8) no
C(742) C(752) C(771) C(772) . . . . 31.6(1) no
C(742) C(752) C(771) C(781) . . . . -1(4) no
C(742) C(752) C(771) C(782) . . . . 2(4) no
C(751) C(741) C(731) C(781) . . . . 5(6) no
C(751) C(741) C(742) C(752) . . . . 2(4) no
C(751) C(741) C(752) C(761) . . . . 61(5) no
C(751) C(741) C(752) C(762) . . . . 107(7) no
C(751) C(741) C(752) C(771) . . . . 115(5) no
C(751) C(742) C(731) C(781) . . . . -71(5) no
C(751) C(742) C(732) C(781) . . . . -41(6) no
C(751) C(742) C(732) C(782) . . . . -48(6) no
C(751) C(742) C(741) C(752) . . . . -2(4) no
C(751) C(742) C(752) C(761) . . . . 85(8) no
C(751) C(742) C(752) C(762) . . . . 127(7) no
C(751) C(742) C(752) C(771) . . . . 121(5) no
C(751) C(752) C(761) C(762) . . . . 162(5) no
C(751) C(752) C(761) C(771) . . . . 134(4) no
C(751) C(752) C(762) C(761) . . . . -22(6) no
C(751) C(752) C(762) C(771) . . . . 91(8) no
C(751) C(752) C(762) C(772) . . . . 103(6) no
C(751) C(752) C(771) C(761) . . . . -56(5) no
C(751) C(752) C(771) C(762) . . . . -103(8) no
C(751) C(752) C(771) C(772) . . . . 122.9(1) no
C(751) C(752) C(771) C(781) . . . . 90(5) no
C(751) C(752) C(771) C(782) . . . . 94(5) no
C(751) C(761) C(752) C(762) . . . . -162(5) no
C(751) C(761) C(752) C(771) . . . . -134(4) no
C(751) C(761) C(762) C(752) . . . . 20(7) no
C(751) C(761) C(762) C(771) . . . . -67.7(1) no
C(751) C(761) C(762) C(772) . . . . -75.8(1) no
C(751) C(761) C(771) C(752) . . . . 38(4) no
C(751) C(761) C(771) C(762) . . . . 134(9) no
C(751) C(761) C(771) C(772) . . . . -140.8(3) no
C(751) C(761) C(771) C(781) . . . . 0(6) no
C(751) C(761) C(771) C(782) . . . . -5(7) no
C(752) C(741) C(731) C(781) . . . . 27(4) no
C(752) C(741) C(751) C(761) . . . . -36(4) no
C(752) C(742) C(731) C(781) . . . . -27(6) no
C(752) C(742) C(732) C(781) . . . . -2(6) no
C(752) C(742) C(732) C(782) . . . . -9(7) no
C(752) C(742) C(751) C(761) . . . . -31(4) no
C(752) C(751) C(761) C(762) . . . . -28(9) no
C(752) C(751) C(761) C(771) . . . . -59(6) no
C(752) C(761) C(762) C(771) . . . . -87(9) no
C(752) C(761) C(762) C(772) . . . . -95(7) no
C(752) C(761) C(771) C(762) . . . . 96(9) no
C(752) C(761) C(771) C(772) . . . . -178.4(3) no
C(752) C(761) C(771) C(781) . . . . -37(6) no
C(752) C(761) C(771) C(782) . . . . -43(7) no
C(752) C(762) C(761) C(771) . . . . 87(9) no
C(752) C(762) C(771) C(761) . . . . -48(5) no
C(752) C(762) C(771) C(772) . . . . 149.0(1) no
C(752) C(762) C(771) C(781) . . . . 18.7(1) no
C(752) C(762) C(771) C(782) . . . . 36.1(2) no
C(752) C(762) C(772) C(771) . . . . -36.2(1) no
C(752) C(762) C(772) C(781) . . . . -3(5) no
C(752) C(762) C(772) C(782) . . . . 0(7) no
C(752) C(771) C(761) C(762) . . . . -96(9) no
C(752) C(771) C(762) C(761) . . . . 48(5) no
C(752) C(771) C(762) C(772) . . . . -149.0(1) no
C(752) C(771) C(772) C(762) . . . . 110.9(2) no
C(752) C(771) C(772) C(781) . . . . -34.4(1) no
C(752) C(771) C(772) C(782) . . . . -36.5(2) no
C(752) C(771) C(781) C(772) . . . . 166(5) no
C(752) C(771) C(781) C(782) . . . . 171(6) no
C(752) C(771) C(782) C(772) . . . . 165(7) no
C(752) C(771) C(782) C(781) . . . . -9(7) no
C(761) C(751) C(752) C(762) . . . . 13(4) no
C(761) C(751) C(752) C(771) . . . . 39(4) no
C(761) C(752) C(762) C(771) . . . . 113.1(1) no
C(761) C(752) C(762) C(772) . . . . 125(8) no
C(761) C(752) C(771) C(762) . . . . -46(8) no
C(761) C(752) C(771) C(772) . . . . 179.3(1) no
C(761) C(752) C(771) C(781) . . . . 147(5) no
C(761) C(752) C(771) C(782) . . . . 150(5) no
C(761) C(762) C(752) C(771) . . . . -113.1(1) no
C(761) C(762) C(771) C(772) . . . . -162.6(1) no
C(761) C(762) C(771) C(781) . . . . 67.1(1) no
C(761) C(762) C(771) C(782) . . . . 84.4(2) no
C(761) C(762) C(772) C(771) . . . . 22.4(1) no
C(761) C(762) C(772) C(781) . . . . 56(7) no
C(761) C(762) C(772) C(782) . . . . 58(8) no
C(761) C(771) C(752) C(762) . . . . 46(8) no
C(761) C(771) C(762) C(772) . . . . 162.6(1) no
C(761) C(771) C(772) C(762) . . . . -71.3(3) no
C(761) C(771) C(772) C(781) . . . . 143.4(4) no
C(761) C(771) C(772) C(782) . . . . 141.3(3) no
C(761) C(771) C(781) C(772) . . . . -173(7) no
C(761) C(771) C(781) C(782) . . . . -169(6) no
C(761) C(771) C(782) C(772) . . . . -171(8) no
C(761) C(771) C(782) C(781) . . . . 15(8) no
C(762) C(752) C(761) C(771) . . . . -28(4) no
C(762) C(752) C(771) C(772) . . . . -134.3(2) no
C(762) C(752) C(771) C(781) . . . . -167(9) no
C(762) C(752) C(771) C(782) . . . . -164(9) no
C(762) C(761) C(752) C(771) . . . . 28(4) no
C(762) C(761) C(771) C(772) . . . . 85.6(4) no
C(762) C(761) C(771) C(781) . . . . -133(10) no
C(762) C(761) C(771) C(782) . . . . -139.1(1) no
C(762) C(771) C(772) C(781) . . . . -145.3(2) no
C(762) C(771) C(772) C(782) . . . . -147.4(1) no
C(762) C(771) C(781) C(772) . . . . 152.3(1) no
C(762) C(771) C(781) C(782) . . . . 157.0(1) no
C(762) C(771) C(782) C(772) . . . . 137.1(2) no
C(762) C(771) C(782) C(781) . . . . -37.2(2) no
C(762) C(772) C(771) C(781) . . . . 145.3(2) no
C(762) C(772) C(771) C(782) . . . . 147.4(1) no
C(762) C(772) C(781) C(771) . . . . -9(4) no
C(762) C(772) C(781) C(782) . . . . 175(6) no
C(762) C(772) C(782) C(771) . . . . -10(5) no
C(762) C(772) C(782) C(781) . . . . -5(6) no
C(771) C(752) C(762) C(772) . . . . 12(5) no
C(771) C(761) C(762) C(772) . . . . -8(5) no
C(771) C(762) C(772) C(781) . . . . 33.3(1) no
C(771) C(762) C(772) C(782) . . . . 35.8(2) no
C(771) C(772) C(781) C(782) . . . . -176(7) no
C(771) C(772) C(782) C(781) . . . . 4(7) no
C(771) C(781) C(732) C(782) . . . . 171.9(1) no
C(771) C(781) C(772) C(782) . . . . 176(7) no
C(771) C(781) C(782) C(772) . . . . -3(4) no
C(771) C(782) C(732) C(781) . . . . -4(6) no
C(771) C(782) C(772) C(781) . . . . -4(7) no
C(771) C(782) C(781) C(772) . . . . 3(4) no
C(772) C(762) C(771) C(781) . . . . -130.3(2) no
C(772) C(762) C(771) C(782) . . . . -112.9(2) no
C(772) C(771) C(781) C(782) . . . . 5(8) no
C(772) C(771) C(782) C(781) . . . . -174(9) no
C(772) C(781) C(732) C(782) . . . . 132.4(3) no
C(772) C(781) C(771) C(782) . . . . -5(8) no
C(772) C(782) C(732) C(781) . . . . -9(6) no
C(772) C(782) C(771) C(781) . . . . 174(9) no
C(781) C(731) C(732) C(782) . . . . 25(10) no
C(781) C(771) C(772) C(782) . . . . -2(3) no
C(781) C(772) C(771) C(782) . . . . 2(3) no
